data_7214811
loop_
_publ_author_name
'Kara, Hulya'
'Azizoglu, Ak\?in'
'Karaoglu, Ayse'
'Yahsi, Yasemin'
'Gungor, Elif'
'Caneschi, Andrea'
'Sorace, Lorenzo'

_publ_section_title
;
 Synthesis, crystal structure, magnetic properties and computational study
 of a series of cyano-bridged MnIII-FeIII complexes
;
_journal_issue 21
_journal_name_full CrystEngComm
_journal_page_first 7320
_journal_paper_doi 10.1039/c2ce25646k
_journal_volume 14
_journal_year 2012
_chemical_formula_sum 'C168 H216 Br12 Fe3 Mn6 N33 O24'
_chemical_formula_weight 4537.85
_chemical_name_systematic
;
?
;
_space_group_IT_number 145
_symmetry_cell_setting trigonal
_symmetry_space_group_name_Hall 'P 32'
_symmetry_space_group_name_H-M 'P 32'
_atom_sites_solution_hydrogens geom
_atom_sites_solution_primary direct
_atom_sites_solution_secondary difmap
_audit_creation_method SHELXL-97
_cell_angle_alpha 90.00
_cell_angle_beta 90.00
_cell_angle_gamma 120.00
_cell_formula_units_Z 3
_cell_length_a 28.5554(2)
_cell_length_b 28.5554(2)
_cell_length_c 19.2155(2)
_cell_measurement_reflns_used 9846
_cell_measurement_temperature 100(2)
_cell_measurement_theta_max 27.37
_cell_measurement_theta_min 2.47
_cell_volume 13569.34(19)
_computing_cell_refinement 'Bruker Apex II'
_computing_data_collection 'Bruker Apex II'
_computing_data_reduction 'Bruker SAINT'
_computing_molecular_graphics 'Bruker ShelXTL'
_computing_publication_material 'Bruker ShelXTL'
_computing_structure_refinement 'SHELXL-97 (Sheldrick, 2008)'
_computing_structure_solution 'SHELXS-97 (Sheldrick, 2008)'
_diffrn_ambient_temperature 100(2)
_diffrn_measured_fraction_theta_full 1.000
_diffrn_measured_fraction_theta_max 1.000
_diffrn_measurement_device_type 'CCD area detector'
_diffrn_measurement_method 'phi and omega scans'
_diffrn_radiation_monochromator graphite
_diffrn_radiation_source 'fine-focus sealed tube'
_diffrn_radiation_type MoK\a
_diffrn_radiation_wavelength 0.71073
_diffrn_reflns_av_R_equivalents 0.0552
_diffrn_reflns_av_sigmaI/netI 0.0546
_diffrn_reflns_limit_h_max 36
_diffrn_reflns_limit_h_min -36
_diffrn_reflns_limit_k_max 37
_diffrn_reflns_limit_k_min -37
_diffrn_reflns_limit_l_max 24
_diffrn_reflns_limit_l_min -24
_diffrn_reflns_number 159970
_diffrn_reflns_theta_full 27.48
_diffrn_reflns_theta_max 27.48
_diffrn_reflns_theta_min 1.34
_exptl_absorpt_coefficient_mu 3.362
_exptl_absorpt_correction_T_max 0.764
_exptl_absorpt_correction_T_min 0.640
_exptl_absorpt_correction_type multi-scan
_exptl_absorpt_process_details 'SADABS V2008/1'
_exptl_crystal_colour red
_exptl_crystal_density_diffrn 1.666
_exptl_crystal_density_method 'not measured'
_exptl_crystal_description Block
_exptl_crystal_F_000 6885
_exptl_crystal_size_max 0.13
_exptl_crystal_size_mid 0.09
_exptl_crystal_size_min 0.08
_refine_diff_density_max 0.827
_refine_diff_density_min -1.197
_refine_diff_density_rms 0.088
_refine_ls_abs_structure_details 'Flack H D (1983), Acta Cryst. A39, 876-881'
_refine_ls_abs_structure_Flack -0.015(3)
_refine_ls_extinction_method none
_refine_ls_goodness_of_fit_ref 1.019
_refine_ls_hydrogen_treatment constr
_refine_ls_matrix_type fullcycle
_refine_ls_number_parameters 2287
_refine_ls_number_reflns 41436
_refine_ls_number_restraints 1
_refine_ls_restrained_S_all 1.019
_refine_ls_R_factor_all 0.0688
_refine_ls_R_factor_gt 0.0379
_refine_ls_shift/su_max 0.000
_refine_ls_shift/su_mean 0.000
_refine_ls_structure_factor_coef Fsqd
_refine_ls_weighting_details 'calc w=1/[\s^2^(Fo^2^)+(0.0309P)^2^+0.0000P] where P=(Fo^2^+2Fc^2^)/3'
_refine_ls_weighting_scheme calc
_refine_ls_wR_factor_gt 0.0701
_refine_ls_wR_factor_ref 0.0791
_reflns_number_gt 30794
_reflns_number_total 41436
_reflns_threshold_expression >2sigma(I)
_cod_data_source_file c2ce25646k.txt
_cod_data_source_block 2
_cod_depositor_comments
;
The following automatic conversions were performed:

'_symmetry_cell_setting' value 'Trigonal' changed to 'trigonal'
according to
/usr/data/users/saulius/automatic-downloads/retrospective/RSC/lib/dictionaries/cif_core.dic
dictionary named 'cif_core.dic' version 2.4.2 from 2011-04-26.

Automatic conversion script
Id: cif_fix_values 2281 2013-09-26 08:29:07Z andrius 
;
_cod_database_code 7214811

loop_
_symmetry_equiv_pos_as_xyz
'x, y, z'
'-y, x-y, z+2/3'
'-x+y, -x, z+1/3'

loop_
_atom_site_label
_atom_site_type_symbol
_atom_site_fract_x
_atom_site_fract_y
_atom_site_fract_z
_atom_site_U_iso_or_equiv
_atom_site_adp_type
_atom_site_occupancy
_atom_site_symmetry_multiplicity
_atom_site_calc_flag
_atom_site_refinement_flags
_atom_site_disorder_assembly
_atom_site_disorder_group
Mn1 Mn 1.02029(2) 0.76417(2) 1.08077(3) 0.010 Uani 1 1 d . . .
Mn2 Mn 0.73421(2) 0.75516(2) 0.85156(3) 0.010 Uani 1 1 d . . .
Mn3 Mn 0.68669(2) 0.59049(2) 1.18345(3) 0.013 Uani 1 1 d . . .
Mn4 Mn 0.57201(2) 0.64575(2) 0.51349(3) 0.013 Uani 1 1 d . . .
Mn5 Mn 0.40196(2) 0.31215(2) 1.41267(3) 0.013 Uani 1 1 d . . .
Mn6 Mn 0.57531(2) 0.92896(2) 0.74265(3) 0.014 Uani 1 1 d . . .
Fe1 Fe 0.82273(2) 0.64379(2) 0.96550(3) 0.011 Uani 1 1 d . . .
Fe2 Fe 0.48742(2) 0.51027(2) 1.29513(2) 0.009 Uani 1 1 d . . .
Fe3 Fe 0.68950(2) 0.84281(2) 0.63169(3) 0.010 Uani 1 1 d . . .
Br1 Br 1.099854(17) 1.026792(15) 1.238704(18) 0.018 Uani 1 1 d . . .
Br2 Br 1.214662(16) 0.672391(18) 1.030752(19) 0.020 Uani 1 1 d . . .
Br3 Br 0.923071(16) 1.023201(15) 0.710301(18) 0.019 Uani 1 1 d . . .
Br4 Br 0.447756(16) 0.661951(18) 0.891176(19) 0.020 Uani 1 1 d . . .
Br5 Br 0.767437(17) 0.407662(17) 1.02765(2) 0.024 Uani 1 1 d . . .
Br6 Br 0.883076(16) 0.875473(16) 1.23211(2) 0.019 Uani 1 1 d . . .
Br7 Br 0.307677(16) 0.567415(17) 0.36088(2) 0.024 Uani 1 1 d . . .
Br8 Br 0.66840(2) 0.454257(16) 0.55982(2) 0.027 Uani 1 1 d . . .
Br9 Br 0.590841(17) 0.233936(17) 1.55612(2) 0.025 Uani 1 1 d . . .
Br10 Br 0.114467(15) 0.120769(16) 1.371659(19) 0.017 Uani 1 1 d . . .
Br11 Br 0.308928(16) 0.743139(17) 0.88950(2) 0.024 Uani 1 1 d . . .
Br12 Br 0.66378(2) 1.21366(2) 0.69930(2) 0.030 Uani 1 1 d . . .
N1 N 0.97852(12) 0.77141(12) 1.16167(15) 0.012 Uani 1 1 d . . .
N2 N 1.00295(12) 0.68976(12) 1.11185(14) 0.012 Uani 1 1 d . . .
N3 N 0.78410(11) 0.76467(12) 0.77133(14) 0.011 Uani 1 1 d . . .
N4 N 0.67853(12) 0.67983(12) 0.82094(14) 0.012 Uani 1 1 d . . .
N5 N 0.64530(12) 0.54149(12) 1.10259(15) 0.014 Uani 1 1 d . . .
N6 N 0.66928(12) 0.64747(12) 1.15276(15) 0.014 Uani 1 1 d . . .
N7 N 0.56423(12) 0.68765(12) 0.43286(14) 0.014 Uani 1 1 d . . .
N8 N 0.64654(12) 0.66381(12) 0.48222(14) 0.016 Uani 1 1 d . . .
N9 N 0.45209(12) 0.35305(12) 1.49274(15) 0.014 Uani 1 1 d . . .
N10 N 0.34631(13) 0.33138(12) 1.44390(15) 0.015 Uani 1 1 d . . .
N11 N 0.56645(13) 0.87966(12) 0.82319(14) 0.014 Uani 1 1 d . . .
N12 N 0.65021(12) 0.98521(13) 0.77308(14) 0.014 Uani 1 1 d . . .
N16 N 0.93949(12) 0.72441(12) 1.01933(15) 0.015 Uani 1 1 d . . .
N17 N 0.77838(12) 0.71787(12) 0.91296(15) 0.014 Uani 1 1 d . . .
N18 N 0.70927(14) 0.55477(13) 0.91854(17) 0.022 Uani 1 1 d . . .
N19 N 0.85193(13) 0.55808(13) 1.01185(16) 0.022 Uani 1 1 d . . .
N20 N 0.76350(12) 0.63219(13) 1.10635(15) 0.016 Uani 1 1 d . . .
N21 N 0.36126(12) 0.23545(12) 1.49117(15) 0.016 Uani 1 1 d . . .
N22 N 0.60545(12) 0.54874(12) 1.24450(15) 0.015 Uani 1 1 d . . .
N23 N 0.53647(12) 0.56922(12) 1.43571(14) 0.014 Uani 1 1 d . . .
N24 N 0.37286(14) 0.48461(13) 1.33982(16) 0.021 Uani 1 1 d . . .
N25 N 0.53973(13) 0.97048(13) 0.82022(15) 0.016 Uani 1 1 d . . .
N26 N 0.44522(12) 0.39288(13) 1.35066(15) 0.017 Uani 1 1 d . . .
N27 N 0.51546(13) 0.62426(13) 1.24669(15) 0.020 Uani 1 1 d . . .
N28 N 0.77746(13) 0.95625(14) 0.68041(17) 0.022 Uani 1 1 d . . .
N29 N 0.61313(12) 0.88521(12) 0.68183(15) 0.015 Uani 1 1 d . . .
N30 N 0.61123(12) 0.72628(13) 0.57550(14) 0.015 Uani 1 1 d . . .
N31 N 0.77675(13) 0.81503(13) 0.58777(16) 0.021 Uani 1 1 d . . .
N32 N 0.69342(12) 0.79114(12) 0.77328(15) 0.014 Uani 1 1 d . . .
N33 N 1.09712(12) 0.79901(12) 1.15794(15) 0.013 Uani 1 1 d . . .
O1 O 1.04408(10) 0.83616(9) 1.05466(12) 0.011 Uani 1 1 d . . .
O2 O 1.06243(10) 0.76014(9) 1.00698(12) 0.012 Uani 1 1 d . . .
O3 O 0.78100(9) 0.82583(10) 0.88133(12) 0.012 Uani 1 1 d . . .
O4 O 0.68699(10) 0.74974(10) 0.92437(12) 0.014 Uani 1 1 d . . .
O5 O 0.71081(10) 0.54286(10) 1.21032(12) 0.018 Uani 1 1 d . . .
O6 O 0.72791(10) 0.63627(10) 1.25780(12) 0.015 Uani 1 1 d . . .
O7 O 0.50053(10) 0.62239(10) 0.54056(12) 0.016 Uani 1 1 d . . .
O8 O 0.57617(10) 0.60282(10) 0.58606(11) 0.016 Uani 1 1 d . . .
O9 O 0.44926(10) 0.28850(10) 1.38376(12) 0.017 Uani 1 1 d . . .
O10 O 0.35436(10) 0.26925(10) 1.34080(12) 0.015 Uani 1 1 d . . .
O11 O 0.50385(10) 0.88204(11) 0.71418(12) 0.018 Uani 1 1 d . . .
O12 O 0.58056(10) 0.97522(11) 0.66854(11) 0.017 Uani 1 1 d . . .
C1 C 0.89613(15) 0.69719(15) 0.99843(17) 0.013 Uani 1 1 d . . .
C2 C 0.79775(14) 0.69350(14) 0.93306(17) 0.012 Uani 1 1 d . . .
C3 C 0.75201(15) 0.58743(15) 0.93527(18) 0.014 Uani 1 1 d . . .
C4 C 0.84067(14) 0.58978(15) 0.99578(18) 0.014 Uani 1 1 d . . .
C5 C 0.78840(15) 0.63885(15) 1.05628(18) 0.015 Uani 1 1 d . . .
C6 C 0.85461(15) 0.64274(14) 0.87477(18) 0.015 Uani 1 1 d . . .
C7 C 0.56161(15) 0.53199(14) 1.26396(17) 0.011 Uani 1 1 d . . .
C8 C 0.51762(14) 0.54446(14) 1.38576(17) 0.012 Uani 1 1 d . . .
C9 C 0.41579(15) 0.49490(15) 1.32449(17) 0.014 Uani 1 1 d . . .
C10 C 0.45449(14) 0.47934(15) 1.20445(17) 0.012 Uani 1 1 d . . .
C11 C 0.46373(14) 0.43650(15) 1.32901(17) 0.011 Uani 1 1 d . . .
C12 C 0.50417(14) 0.58191(15) 1.26382(18) 0.013 Uani 1 1 d . . .
C13 C 0.74493(15) 0.91306(15) 0.66359(18) 0.014 Uani 1 1 d . . .
C14 C 0.63858(14) 0.86687(14) 0.66251(17) 0.011 Uani 1 1 d . . .
C15 C 0.63773(14) 0.76987(15) 0.59700(17) 0.012 Uani 1 1 d . . .
C16 C 0.74436(15) 0.82576(14) 0.60291(18) 0.012 Uani 1 1 d . . .
C17 C 0.68986(14) 0.81083(14) 0.72298(18) 0.012 Uani 1 1 d . . .
C18 C 0.69559(14) 0.87819(15) 0.54109(17) 0.011 Uani 1 1 d . . .
C19 C 1.05920(14) 0.87654(14) 1.09941(18) 0.012 Uani 1 1 d . . .
C20 C 1.09973(14) 0.92853(14) 1.07951(18) 0.012 Uani 1 1 d . . .
H1 H 1.1184 0.9333 1.0368 0.015 Uiso 1 1 calc R . .
C21 C 1.11280(14) 0.97271(15) 1.12103(18) 0.015 Uani 1 1 d . . .
H2 H 1.1404 1.0077 1.1073 0.018 Uiso 1 1 calc R . .
C22 C 1.08494(15) 0.96546(14) 1.18379(18) 0.013 Uani 1 1 d . . .
C23 C 1.04699(15) 0.91554(14) 1.20612(18) 0.014 Uani 1 1 d . . .
H3 H 1.0292 0.9114 1.2494 0.017 Uiso 1 1 calc R . .
C24 C 1.03408(15) 0.86973(14) 1.16478(18) 0.013 Uani 1 1 d . . .
C25 C 0.99211(15) 0.81784(15) 1.18885(18) 0.013 Uani 1 1 d . . .
H4 H 0.9724 0.8177 1.2288 0.016 Uiso 1 1 calc R . .
C26 C 0.93051(15) 0.72381(14) 1.19109(19) 0.015 Uani 1 1 d . . .
H5C H 0.9008 0.7103 1.1566 0.018 Uiso 1 1 calc R . .
H6D H 0.9186 0.7352 1.2329 0.018 Uiso 1 1 calc R . .
C27 C 0.94019(15) 0.67723(14) 1.21121(18) 0.014 Uani 1 1 d . . .
C28 C 0.95120(14) 0.65282(15) 1.14614(18) 0.014 Uani 1 1 d . . .
H7A H 0.9512 0.6194 1.1596 0.017 Uiso 1 1 calc R . .
H8B H 0.9214 0.6427 1.1124 0.017 Uiso 1 1 calc R . .
C29 C 1.03770(14) 0.67388(15) 1.10465(18) 0.014 Uani 1 1 d . . .
H9 H 1.0309 0.6422 1.1293 0.016 Uiso 1 1 calc R . .
C30 C 1.08607(14) 0.69974(14) 1.06262(18) 0.013 Uani 1 1 d . . .
C31 C 1.12145(15) 0.67893(14) 1.06630(18) 0.014 Uani 1 1 d . . .
H10 H 1.1148 0.6509 1.0984 0.017 Uiso 1 1 calc R . .
C32 C 1.16571(15) 0.69940(15) 1.02320(19) 0.015 Uani 1 1 d . . .
C33 C 1.17524(15) 0.73863(15) 0.97418(18) 0.016 Uani 1 1 d . . .
H11 H 1.2056 0.7516 0.9440 0.019 Uiso 1 1 calc R . .
C34 C 1.14037(15) 0.75874(15) 0.96948(18) 0.015 Uani 1 1 d . . .
H12 H 1.1468 0.7855 0.9355 0.018 Uiso 1 1 calc R . .
C35 C 1.09536(15) 0.74041(14) 1.01401(17) 0.011 Uani 1 1 d . . .
C36 C 0.88699(15) 0.63318(15) 1.2428(2) 0.020 Uani 1 1 d . . .
H13A H 0.8895 0.6007 1.2515 0.030 Uiso 1 1 calc R . .
H14B H 0.8573 0.6245 1.2103 0.030 Uiso 1 1 calc R . .
H15C H 0.8802 0.6462 1.2867 0.030 Uiso 1 1 calc R . .
C37 C 0.98676(15) 0.69625(15) 1.26296(18) 0.017 Uani 1 1 d . . .
H16A H 1.0191 0.7273 1.2436 0.025 Uiso 1 1 calc R . .
H17B H 0.9942 0.6668 1.2719 0.025 Uiso 1 1 calc R . .
H18C H 0.9769 0.7068 1.3066 0.025 Uiso 1 1 calc R . .
C38 C 0.80839(14) 0.86773(14) 0.83869(18) 0.011 Uani 1 1 d . . .
C39 C 0.82247(14) 0.91985(15) 0.86422(18) 0.014 Uani 1 1 d . . .
H19 H 0.8091 0.9233 0.9080 0.017 Uiso 1 1 calc R . .
C40 C 0.85554(14) 0.96543(15) 0.82570(18) 0.014 Uani 1 1 d . . .
H20 H 0.8646 1.0002 0.8426 0.017 Uiso 1 1 calc R . .
C41 C 0.87552(15) 0.96014(15) 0.76203(18) 0.015 Uani 1 1 d . . .
C42 C 0.86178(14) 0.91042(15) 0.73632(19) 0.016 Uani 1 1 d . . .
H21 H 0.8755 0.9076 0.6925 0.019 Uiso 1 1 calc R . .
C43 C 0.82748(14) 0.86321(14) 0.77390(18) 0.013 Uani 1 1 d . . .
C44 C 0.81726(14) 0.81161(15) 0.74601(18) 0.014 Uani 1 1 d . . .
H22 H 0.8368 0.8126 0.7055 0.017 Uiso 1 1 calc R . .
C45 C 0.78581(15) 0.71819(15) 0.74100(18) 0.015 Uani 1 1 d . . .
H23A H 0.8031 0.7054 0.7748 0.018 Uiso 1 1 calc R . .
H24B H 0.8088 0.7304 0.6988 0.018 Uiso 1 1 calc R . .
C46 C 0.73035(15) 0.67074(14) 0.72135(18) 0.013 Uani 1 1 d . . .
C47 C 0.69534(15) 0.64487(14) 0.78560(18) 0.015 Uani 1 1 d . . .
H25A H 0.6626 0.6109 0.7716 0.019 Uiso 1 1 calc R . .
H26B H 0.7158 0.6354 0.8189 0.019 Uiso 1 1 calc R . .
C48 C 0.62773(15) 0.66128(14) 0.82956(17) 0.013 Uani 1 1 d . . .
H27 H 0.6037 0.6274 0.8087 0.016 Uiso 1 1 calc R . .
C49 C 0.60395(14) 0.68745(14) 0.86833(17) 0.011 Uani 1 1 d . . .
C50 C 0.54756(14) 0.66668(15) 0.86296(18) 0.014 Uani 1 1 d . . .
H28 H 0.5266 0.6376 0.8321 0.016 Uiso 1 1 calc R . .
C51 C 0.52321(15) 0.68851(15) 0.90242(18) 0.015 Uani 1 1 d . . .
C52 C 0.55253(15) 0.73018(16) 0.94864(18) 0.018 Uani 1 1 d . . .
H29 H 0.5349 0.7448 0.9755 0.022 Uiso 1 1 calc R . .
C53 C 0.60748(15) 0.75056(15) 0.95563(18) 0.016 Uani 1 1 d . . .
H30 H 0.6274 0.7788 0.9880 0.020 Uiso 1 1 calc R . .
C54 C 0.63407(15) 0.73008(15) 0.91545(18) 0.014 Uani 1 1 d . . .
C55 C 0.74055(16) 0.62764(15) 0.6877(2) 0.021 Uani 1 1 d . . .
H31A H 0.7623 0.6425 0.6455 0.032 Uiso 1 1 calc R . .
H32B H 0.7059 0.5958 0.6756 0.032 Uiso 1 1 calc R . .
H33C H 0.7599 0.6172 0.7206 0.032 Uiso 1 1 calc R . .
C56 C 0.70103(15) 0.68903(15) 0.67047(19) 0.018 Uani 1 1 d . . .
H34A H 0.6952 0.7166 0.6928 0.028 Uiso 1 1 calc R . .
H35B H 0.6661 0.6579 0.6576 0.028 Uiso 1 1 calc R . .
H36C H 0.7231 0.7043 0.6286 0.028 Uiso 1 1 calc R . .
C57 C 0.72610(14) 0.51733(14) 1.16610(18) 0.014 Uani 1 1 d . . .
C58 C 0.76685(15) 0.50551(15) 1.1861(2) 0.017 Uani 1 1 d . . .
H37 H 0.7854 0.5191 1.2289 0.020 Uiso 1 1 calc R . .
C59 C 0.77987(15) 0.47485(15) 1.1445(2) 0.020 Uani 1 1 d . . .
H38 H 0.8077 0.4677 1.1580 0.024 Uiso 1 1 calc R . .
C60 C 0.75221(16) 0.45420(15) 1.0825(2) 0.020 Uani 1 1 d . . .
C61 C 0.71392(16) 0.46581(15) 1.05934(19) 0.018 Uani 1 1 d . . .
H39 H 0.6962 0.4518 1.0162 0.022 Uiso 1 1 calc R . .
C62 C 0.70108(15) 0.49881(15) 1.10028(18) 0.015 Uani 1 1 d . . .
C63 C 0.65889(15) 0.50843(15) 1.07531(19) 0.016 Uani 1 1 d . . .
H40 H 0.6394 0.4888 1.0353 0.020 Uiso 1 1 calc R . .
C64 C 0.59734(14) 0.54116(15) 1.07298(18) 0.015 Uani 1 1 d . . .
H41A H 0.5675 0.5248 1.1073 0.018 Uiso 1 1 calc R . .
H42B H 0.5856 0.5180 1.0309 0.018 Uiso 1 1 calc R . .
C65 C 0.60723(15) 0.59713(15) 1.05349(19) 0.016 Uani 1 1 d . . .
C66 C 0.61730(15) 0.63265(15) 1.11785(19) 0.017 Uani 1 1 d . . .
H43A H 0.6174 0.6661 1.1038 0.021 Uiso 1 1 calc R . .
H44B H 0.5873 0.6131 1.1513 0.021 Uiso 1 1 calc R . .
C67 C 0.70328(15) 0.69799(15) 1.16157(19) 0.019 Uani 1 1 d . . .
H45 H 0.6955 0.7229 1.1390 0.023 Uiso 1 1 calc R . .
C68 C 0.75220(15) 0.72050(15) 1.20257(19) 0.016 Uani 1 1 d . . .
C69 C 0.78826(15) 0.77649(15) 1.19778(18) 0.016 Uani 1 1 d . . .
H46 H 0.7819 0.7978 1.1653 0.019 Uiso 1 1 calc R . .
C70 C 0.83275(15) 0.80006(15) 1.24036(19) 0.017 Uani 1 1 d . . .
C71 C 0.84262(15) 0.76978(15) 1.28911(19) 0.016 Uani 1 1 d . . .
H47 H 0.8736 0.7867 1.3182 0.019 Uiso 1 1 calc R . .
C72 C 0.80707(15) 0.71524(15) 1.29466(18) 0.015 Uani 1 1 d . . .
H48 H 0.8134 0.6948 1.3285 0.018 Uiso 1 1 calc R . .
C73 C 0.76157(15) 0.68921(14) 1.25117(18) 0.013 Uani 1 1 d . . .
C74 C 0.55335(15) 0.58785(16) 1.0216(2) 0.021 Uani 1 1 d . . .
H49A H 0.5456 0.5666 0.9788 0.031 Uiso 1 1 calc R . .
H50B H 0.5564 0.6228 1.0108 0.031 Uiso 1 1 calc R . .
H51C H 0.5239 0.5683 1.0550 0.031 Uiso 1 1 calc R . .
C75 C 0.65364(15) 0.62550(16) 1.00130(19) 0.021 Uani 1 1 d . . .
H52A H 0.6865 0.6279 1.0207 0.031 Uiso 1 1 calc R . .
H53B H 0.6600 0.6620 0.9919 0.031 Uiso 1 1 calc R . .
H54C H 0.6441 0.6048 0.9579 0.031 Uiso 1 1 calc R . .
C76 C 0.45966(15) 0.60725(14) 0.49729(17) 0.013 Uani 1 1 d . . .
C77 C 0.40703(15) 0.56793(15) 0.51842(19) 0.017 Uani 1 1 d . . .
H55 H 0.4021 0.5500 0.5617 0.020 Uiso 1 1 calc R . .
C78 C 0.36315(16) 0.55536(16) 0.4775(2) 0.021 Uani 1 1 d . . .
H56 H 0.3281 0.5282 0.4920 0.025 Uiso 1 1 calc R . .
C79 C 0.36951(16) 0.58204(16) 0.41468(19) 0.019 Uani 1 1 d . . .
C80 C 0.41934(15) 0.61918(15) 0.39131(19) 0.019 Uani 1 1 d . . .
H57 H 0.4233 0.6367 0.3479 0.022 Uiso 1 1 calc R . .
C81 C 0.46521(15) 0.63157(15) 0.43182(18) 0.016 Uani 1 1 d . . .
C82 C 0.51760(15) 0.67378(14) 0.40623(17) 0.015 Uani 1 1 d . . .
H58 H 0.5173 0.6930 0.3660 0.018 Uiso 1 1 calc R . .
C83 C 0.61169(15) 0.73594(15) 0.40358(18) 0.015 Uani 1 1 d . . .
H59A H 0.6252 0.7655 0.4383 0.018 Uiso 1 1 calc R . .
H60B H 0.6002 0.7480 0.3619 0.018 Uiso 1 1 calc R . .
C84 C 0.65788(15) 0.72620(14) 0.38333(18) 0.015 Uani 1 1 d . . .
C85 C 0.68277(15) 0.71565(14) 0.44729(18) 0.015 Uani 1 1 d . . .
H61A H 0.7163 0.7160 0.4332 0.019 Uiso 1 1 calc R . .
H62B H 0.6930 0.7455 0.4810 0.019 Uiso 1 1 calc R . .
C86 C 0.66327(16) 0.62985(15) 0.48890(17) 0.017 Uani 1 1 d . . .
H63 H 0.6952 0.6375 0.4643 0.020 Uiso 1 1 calc R . .
C87 C 0.63798(16) 0.58098(15) 0.53038(18) 0.018 Uani 1 1 d . . .
C88 C 0.65983(17) 0.54662(16) 0.52596(19) 0.022 Uani 1 1 d . . .
H64 H 0.6881 0.5541 0.4939 0.026 Uiso 1 1 calc R . .
C89 C 0.63978(17) 0.50185(15) 0.56864(18) 0.020 Uani 1 1 d . . .
C90 C 0.59946(16) 0.49102(16) 0.61629(19) 0.023 Uani 1 1 d . . .
H65 H 0.5863 0.4602 0.6456 0.027 Uiso 1 1 calc R . .
C91 C 0.57831(16) 0.52481(15) 0.62147(19) 0.021 Uani 1 1 d . . .
H66 H 0.5508 0.5172 0.6548 0.025 Uiso 1 1 calc R . .
C92 C 0.59646(16) 0.57042(15) 0.57843(17) 0.016 Uani 1 1 d . . .
C93 C 0.70191(16) 0.77975(15) 0.3510(2) 0.023 Uani 1 1 d . . .
H67A H 0.6877 0.7876 0.3089 0.034 Uiso 1 1 calc R . .
H68B H 0.7335 0.7765 0.3390 0.034 Uiso 1 1 calc R . .
H69C H 0.7125 0.8092 0.3846 0.034 Uiso 1 1 calc R . .
C94 C 0.63938(16) 0.67973(15) 0.33133(18) 0.020 Uani 1 1 d . . .
H70A H 0.6096 0.6467 0.3515 0.030 Uiso 1 1 calc R . .
H71B H 0.6696 0.6739 0.3206 0.030 Uiso 1 1 calc R . .
H72C H 0.6270 0.6888 0.2885 0.030 Uiso 1 1 calc R . .
C95 C 0.47658(15) 0.27413(15) 1.42564(18) 0.014 Uani 1 1 d . . .
C96 C 0.49043(15) 0.23584(15) 1.4017(2) 0.019 Uani 1 1 d . . .
H73 H 0.4766 0.2181 1.3585 0.023 Uiso 1 1 calc R . .
C97 C 0.52377(15) 0.22404(15) 1.4403(2) 0.021 Uani 1 1 d . . .
H74 H 0.5335 0.1988 1.4233 0.025 Uiso 1 1 calc R . .
C98 C 0.54315(15) 0.24912(16) 1.50434(19) 0.018 Uani 1 1 d . . .
C99 C 0.52939(15) 0.28523(16) 1.5299(2) 0.019 Uani 1 1 d . . .
H75 H 0.5429 0.3019 1.5738 0.023 Uiso 1 1 calc R . .
C100 C 0.49518(15) 0.29778(15) 1.49135(19) 0.017 Uani 1 1 d . . .
C101 C 0.48489(15) 0.33897(15) 1.51874(18) 0.014 Uani 1 1 d . . .
H76 H 0.5040 0.3573 1.5596 0.017 Uiso 1 1 calc R . .
C102 C 0.45397(15) 0.40140(15) 1.52308(19) 0.018 Uani 1 1 d . . .
H77A H 0.4709 0.4314 1.4891 0.022 Uiso 1 1 calc R . .
H78B H 0.4772 0.4123 1.5650 0.022 Uiso 1 1 calc R . .
C103 C 0.39836(15) 0.39303(15) 1.54323(18) 0.016 Uani 1 1 d . . .
C104 C 0.36268(15) 0.38335(15) 1.47885(19) 0.018 Uani 1 1 d . . .
H79C H 0.3298 0.3843 1.4931 0.021 Uiso 1 1 calc R . .
H80D H 0.3827 0.4131 1.4453 0.021 Uiso 1 1 calc R . .
C105 C 0.29527(16) 0.29853(15) 1.43624(19) 0.020 Uani 1 1 d . . .
H81 H 0.2713 0.3077 1.4587 0.025 Uiso 1 1 calc R . .
C106 C 0.27125(15) 0.24915(15) 1.39669(18) 0.014 Uani 1 1 d . . .
C107 C 0.21503(15) 0.21508(15) 1.40195(18) 0.016 Uani 1 1 d . . .
H82 H 0.1944 0.2237 1.4327 0.020 Uiso 1 1 calc R . .
C108 C 0.19027(14) 0.16902(15) 1.36187(18) 0.014 Uani 1 1 d . . .
C109 C 0.21932(15) 0.15649(15) 1.31436(18) 0.016 Uani 1 1 d . . .
H83 H 0.2013 0.1249 1.2864 0.019 Uiso 1 1 calc R . .
C110 C 0.27404(15) 0.19020(15) 1.30840(18) 0.016 Uani 1 1 d . . .
H84 H 0.2938 0.1817 1.2759 0.019 Uiso 1 1 calc R . .
C111 C 0.30163(15) 0.23716(15) 1.34936(18) 0.016 Uani 1 1 d . . .
C112 C 0.40835(16) 0.44633(15) 1.5762(2) 0.022 Uani 1 1 d . . .
H85A H 0.3736 0.4435 1.5879 0.033 Uiso 1 1 calc R . .
H86B H 0.4278 0.4760 1.5431 0.033 Uiso 1 1 calc R . .
H87C H 0.4300 0.4535 1.6186 0.033 Uiso 1 1 calc R . .
C113 C 0.36941(17) 0.34595(16) 1.5941(2) 0.022 Uani 1 1 d . . .
H88D H 0.3642 0.3126 1.5722 0.034 Uiso 1 1 calc R . .
H89E H 0.3342 0.3417 1.6063 0.034 Uiso 1 1 calc R . .
H90F H 0.3913 0.3533 1.6362 0.034 Uiso 1 1 calc R . .
C114 C 0.46282(15) 0.85525(15) 0.75694(17) 0.014 Uani 1 1 d . . .
C115 C 0.41050(16) 0.84261(15) 0.73463(19) 0.018 Uani 1 1 d . . .
H91 H 0.4065 0.8568 0.6917 0.022 Uiso 1 1 calc R . .
C116 C 0.36569(16) 0.81046(15) 0.7735(2) 0.021 Uani 1 1 d . . .
H92 H 0.3309 0.8022 0.7575 0.025 Uiso 1 1 calc R . .
C117 C 0.37133(16) 0.78977(15) 0.83683(19) 0.018 Uani 1 1 d . . .
C118 C 0.42132(15) 0.80262(15) 0.86183(18) 0.016 Uani 1 1 d . . .
H93 H 0.4245 0.7887 0.9054 0.020 Uiso 1 1 calc R . .
C119 C 0.46812(15) 0.83657(15) 0.82267(18) 0.015 Uani 1 1 d . . .
C120 C 0.51944(15) 0.84633(15) 0.84944(17) 0.014 Uani 1 1 d . . .
H94 H 0.5188 0.8267 0.8897 0.017 Uiso 1 1 calc R . .
C121 C 0.61322(15) 0.87840(15) 0.85374(18) 0.016 Uani 1 1 d . . .
H95A H 0.6261 0.8610 0.8202 0.020 Uiso 1 1 calc R . .
H96B H 0.6012 0.8557 0.8962 0.020 Uiso 1 1 calc R . .
C122 C 0.66071(15) 0.93436(16) 0.87289(18) 0.017 Uani 1 1 d . . .
C123 C 0.68605(15) 0.96925(16) 0.80821(18) 0.017 Uani 1 1 d . . .
H97C H 0.7199 1.0023 0.8219 0.020 Uiso 1 1 calc R . .
H98D H 0.6957 0.9490 0.7749 0.020 Uiso 1 1 calc R . .
C124 C 0.66811(16) 1.03613(16) 0.76408(17) 0.016 Uani 1 1 d . . .
H99 H 0.7016 1.0607 0.7854 0.019 Uiso 1 1 calc R . .
C125 C 0.64135(15) 1.05900(16) 0.72416(17) 0.016 Uani 1 1 d . . .
C126 C 0.66158(17) 1.11509(16) 0.72960(19) 0.022 Uani 1 1 d . . .
H100 H 0.6904 1.1364 0.7607 0.026 Uiso 1 1 calc R . .
C127 C 0.63899(17) 1.13860(17) 0.68919(19) 0.023 Uani 1 1 d . . .
C128 C 0.59835(17) 1.10872(17) 0.64176(19) 0.025 Uani 1 1 d . . .
H101 H 0.5837 1.1259 0.6140 0.029 Uiso 1 1 calc R . .
C129 C 0.57923(16) 1.05433(17) 0.63487(19) 0.022 Uani 1 1 d . . .
H102 H 0.5520 1.0342 0.6014 0.027 Uiso 1 1 calc R . .
C130 C 0.59943(16) 1.02783(16) 0.67684(18) 0.017 Uani 1 1 d . . .
C131 C 0.70379(16) 0.92445(17) 0.90589(19) 0.022 Uani 1 1 d . . .
H103 H 0.7348 0.9591 0.9202 0.032 Uiso 1 1 calc R . .
H104 H 0.7156 0.9069 0.8720 0.032 Uiso 1 1 calc R . .
H105 H 0.6885 0.9011 0.9467 0.032 Uiso 1 1 calc R . .
C132 C 0.64239(16) 0.96327(17) 0.92398(18) 0.020 Uani 1 1 d . . .
H106 H 0.6733 0.9985 0.9365 0.030 Uiso 1 1 calc R . .
H107 H 0.6277 0.9412 0.9660 0.030 Uiso 1 1 calc R . .
H108 H 0.6144 0.9686 0.9021 0.030 Uiso 1 1 calc R . .
N34 N 0.12784(12) 0.06207(12) 0.62581(14) 0.013 Uani 1 1 d . . .
C133 C 0.16574(16) 0.11578(15) 0.59154(18) 0.019 Uani 1 1 d . . .
H109 H 0.1445 0.1329 0.5771 0.023 Uiso 1 1 calc R . .
H110 H 0.1924 0.1397 0.6266 0.023 Uiso 1 1 calc R . .
C134 C 0.19605(16) 0.11273(18) 0.5290(2) 0.027 Uani 1 1 d . . .
H111 H 0.2150 0.0933 0.5415 0.040 Uiso 1 1 calc R . .
H112 H 0.2224 0.1494 0.5137 0.040 Uiso 1 1 calc R . .
H113 H 0.1705 0.0936 0.4912 0.040 Uiso 1 1 calc R . .
C135 C 0.08779(15) 0.02158(15) 0.57475(18) 0.015 Uani 1 1 d . . .
H114 H 0.0663 -0.0134 0.5991 0.017 Uiso 1 1 calc R . .
H115 H 0.1082 0.0160 0.5372 0.017 Uiso 1 1 calc R . .
C136 C 0.04864(16) 0.03709(16) 0.5413(2) 0.022 Uani 1 1 d . . .
H116 H 0.0238 0.0366 0.5768 0.032 Uiso 1 1 calc R . .
H117 H 0.0280 0.0111 0.5046 0.032 Uiso 1 1 calc R . .
H118 H 0.0692 0.0734 0.5213 0.032 Uiso 1 1 calc R . .
C137 C 0.09986(16) 0.07550(15) 0.68266(19) 0.019 Uani 1 1 d . . .
H119 H 0.0815 0.0935 0.6612 0.023 Uiso 1 1 calc R . .
H120 H 0.1277 0.1017 0.7148 0.023 Uiso 1 1 calc R . .
C138 C 0.05863(16) 0.02762(16) 0.7249(2) 0.022 Uani 1 1 d . . .
H121 H 0.0297 0.0021 0.6941 0.033 Uiso 1 1 calc R . .
H122 H 0.0433 0.0403 0.7609 0.033 Uiso 1 1 calc R . .
H123 H 0.0763 0.0095 0.7468 0.033 Uiso 1 1 calc R . .
C139 C 0.15916(15) 0.03630(15) 0.65659(18) 0.015 Uani 1 1 d . . .
H124 H 0.1327 -0.0003 0.6735 0.018 Uiso 1 1 calc R . .
H125 H 0.1802 0.0320 0.6188 0.018 Uiso 1 1 calc R . .
C140 C 0.19750(16) 0.06697(16) 0.71568(19) 0.022 Uani 1 1 d . . .
H126 H 0.2202 0.1050 0.7025 0.033 Uiso 1 1 calc R . .
H127 H 0.2205 0.0513 0.7253 0.033 Uiso 1 1 calc R . .
H128 H 0.1766 0.0644 0.7574 0.033 Uiso 1 1 calc R . .
N35 N 0.26965(13) 0.53903(12) 0.96713(17) 0.020 Uani 1 1 d . . .
C141 C 0.29432(18) 0.50671(17) 0.9369(2) 0.028 Uani 1 1 d . . .
H129 H 0.3313 0.5325 0.9203 0.033 Uiso 1 1 calc R . .
H130 H 0.2978 0.4852 0.9749 0.033 Uiso 1 1 calc R . .
C142 C 0.2635(2) 0.46911(18) 0.8781(2) 0.039 Uani 1 1 d . . .
H131 H 0.2261 0.4448 0.8926 0.058 Uiso 1 1 calc R . .
H132 H 0.2805 0.4478 0.8656 0.058 Uiso 1 1 calc R . .
H133 H 0.2638 0.4902 0.8377 0.058 Uiso 1 1 calc R . .
C143 C 0.21566(17) 0.50212(17) 1.0021(2) 0.032 Uani 1 1 d . . .
H134 H 0.1996 0.5243 1.0166 0.039 Uiso 1 1 calc R . .
H135 H 0.1911 0.4758 0.9671 0.039 Uiso 1 1 calc R . .
C144 C 0.2176(2) 0.47103(19) 1.0648(2) 0.049 Uani 1 1 d . . .
H136 H 0.2353 0.4504 1.0520 0.074 Uiso 1 1 calc R . .
H137 H 0.1807 0.4461 1.0807 0.074 Uiso 1 1 calc R . .
H138 H 0.2380 0.4964 1.1022 0.074 Uiso 1 1 calc R . .
C145 C 0.31077(15) 0.57710(15) 1.01934(19) 0.018 Uani 1 1 d . . .
H139 H 0.3460 0.5982 0.9955 0.022 Uiso 1 1 calc R . .
H140 H 0.3152 0.5553 1.0561 0.022 Uiso 1 1 calc R . .
C146 C 0.29670(17) 0.61627(16) 1.0537(2) 0.024 Uani 1 1 d . . .
H141 H 0.2977 0.6418 1.0189 0.037 Uiso 1 1 calc R . .
H142 H 0.3230 0.6361 1.0905 0.037 Uiso 1 1 calc R . .
H143 H 0.2604 0.5962 1.0738 0.037 Uiso 1 1 calc R . .
C147 C 0.25907(16) 0.56909(17) 0.9115(2) 0.024 Uani 1 1 d . . .
H144 H 0.2423 0.5886 0.9332 0.029 Uiso 1 1 calc R . .
H145 H 0.2324 0.5424 0.8785 0.029 Uiso 1 1 calc R . .
C148 C 0.30819(17) 0.60946(17) 0.8704(2) 0.026 Uani 1 1 d . . .
H146 H 0.3334 0.6384 0.9014 0.040 Uiso 1 1 calc R . .
H147 H 0.2968 0.6250 0.8331 0.040 Uiso 1 1 calc R . .
H148 H 0.3262 0.5911 0.8501 0.040 Uiso 1 1 calc R . .
N36 N 0.79437(12) 0.39916(13) 0.63344(17) 0.019 Uani 1 1 d . . .
C149 C 0.83111(17) 0.38128(19) 0.6676(2) 0.032 Uani 1 1 d . . .
H149 H 0.8085 0.3433 0.6829 0.038 Uiso 1 1 calc R . .
H150 H 0.8565 0.3820 0.6319 0.038 Uiso 1 1 calc R . .
C150 C 0.86379(18) 0.4143(2) 0.7292(2) 0.048 Uani 1 1 d . . .
H151 H 0.8827 0.4528 0.7168 0.072 Uiso 1 1 calc R . .
H152 H 0.8902 0.4035 0.7420 0.072 Uiso 1 1 calc R . .
H153 H 0.8396 0.4081 0.7686 0.072 Uiso 1 1 calc R . .
C151 C 0.82696(17) 0.45535(16) 0.6022(2) 0.028 Uani 1 1 d . . .
H154 H 0.8014 0.4670 0.5863 0.034 Uiso 1 1 calc R . .
H155 H 0.8494 0.4805 0.6395 0.034 Uiso 1 1 calc R . .
C152 C 0.86317(18) 0.4612(2) 0.5427(2) 0.045 Uani 1 1 d . . .
H156 H 0.8897 0.4512 0.5579 0.067 Uiso 1 1 calc R . .
H157 H 0.8820 0.4989 0.5267 0.067 Uiso 1 1 calc R . .
H158 H 0.8415 0.4375 0.5045 0.067 Uiso 1 1 calc R . .
C153 C 0.76275(18) 0.35766(16) 0.5787(2) 0.025 Uani 1 1 d . . .
H159 H 0.7433 0.3217 0.6012 0.030 Uiso 1 1 calc R . .
H160 H 0.7886 0.3568 0.5450 0.030 Uiso 1 1 calc R . .
C154 C 0.72210(19) 0.36666(17) 0.5388(2) 0.034 Uani 1 1 d . . .
H161 H 0.6939 0.3635 0.5706 0.050 Uiso 1 1 calc R . .
H162 H 0.7057 0.3394 0.5020 0.050 Uiso 1 1 calc R . .
H163 H 0.7405 0.4028 0.5180 0.050 Uiso 1 1 calc R . .
C155 C 0.75782(17) 0.40286(17) 0.6867(2) 0.025 Uani 1 1 d . . .
H164 H 0.7367 0.4174 0.6637 0.030 Uiso 1 1 calc R . .
H165 H 0.7806 0.4292 0.7227 0.030 Uiso 1 1 calc R . .
C156 C 0.71843(18) 0.35005(18) 0.7227(2) 0.030 Uani 1 1 d . . .
H166 H 0.6920 0.3253 0.6888 0.045 Uiso 1 1 calc R . .
H167 H 0.6996 0.3574 0.7601 0.045 Uiso 1 1 calc R . .
H168 H 0.7384 0.3335 0.7424 0.045 Uiso 1 1 calc R . .
O13 O 0.39637(14) 0.26493(15) 0.20949(14) 0.041 Uani 1 1 d . . .
H169 H 0.3858 0.2711 0.2474 0.062 Uiso 1 1 calc R . .
C157 C 0.4176(2) 0.2312(2) 0.2210(2) 0.047 Uani 1 1 d . . .
H170 H 0.4529 0.2463 0.1982 0.071 Uiso 1 1 calc R . .
H171 H 0.3930 0.1953 0.2018 0.071 Uiso 1 1 calc R . .
H172 H 0.4218 0.2282 0.2711 0.071 Uiso 1 1 calc R . .
O14 O 0.06908(15) 0.47235(13) 0.04961(14) 0.047 Uani 1 1 d . . .
H173 H 0.0593 0.4560 0.0114 0.070 Uiso 1 1 calc R . .
C158 C 0.0955(2) 0.52763(19) 0.0379(2) 0.040 Uani 1 1 d . . .
H174 H 0.0698 0.5407 0.0433 0.060 Uiso 1 1 calc R . .
H175 H 0.1103 0.5353 -0.0093 0.060 Uiso 1 1 calc R . .
H176 H 0.1249 0.5459 0.0717 0.060 Uiso 1 1 calc R . .
O15 O 0.06857(14) 0.60305(12) 0.20738(13) 0.034 Uani 1 1 d . . .
H177 H 0.0584 0.6094 0.2455 0.051 Uiso 1 1 calc R . .
C159 C 0.0813(2) 0.56177(19) 0.2166(2) 0.036 Uani 1 1 d . . .
H178 H 0.1178 0.5740 0.1989 0.054 Uiso 1 1 calc R . .
H179 H 0.0553 0.5294 0.1911 0.054 Uiso 1 1 calc R . .
H180 H 0.0798 0.5532 0.2662 0.054 Uiso 1 1 calc R . .
O16 O 0.93312(12) 0.75213(14) 0.37350(16) 0.041 Uani 1 1 d . . .
H181 H 0.9650 0.7763 0.3650 0.062 Uiso 1 1 calc R . .
C160 C 0.9221(2) 0.7539(2) 0.4419(2) 0.051 Uani 1 1 d . . .
H182 H 0.9555 0.7678 0.4691 0.077 Uiso 1 1 calc R . .
H183 H 0.8959 0.7175 0.4580 0.077 Uiso 1 1 calc R . .
H184 H 0.9071 0.7779 0.4481 0.077 Uiso 1 1 calc R . .
O17 O 0.83329(14) 0.75953(15) 0.56136(18) 0.045 Uani 1 1 d . . .
H185 H 0.8226 0.7821 0.5636 0.068 Uiso 1 1 calc R . .
C161 C 0.8031(2) 0.7212(2) 0.5172(3) 0.055 Uani 1 1 d . . .
H186 H 0.8121 0.6923 0.5195 0.083 Uiso 1 1 calc R . .
H187 H 0.8098 0.7362 0.4699 0.083 Uiso 1 1 calc R . .
H188 H 0.7649 0.7066 0.5290 0.083 Uiso 1 1 calc R . .
O18 O 0.59917(13) 0.51428(16) 0.89226(17) 0.051 Uani 1 1 d . . .
H189 H 0.6315 0.5234 0.9005 0.076 Uiso 1 1 calc R . .
C162 C 0.5879(2) 0.5003(2) 0.8235(3) 0.048 Uani 1 1 d . . .
H190 H 0.5631 0.5119 0.8061 0.072 Uiso 1 1 calc R . .
H191 H 0.5711 0.4610 0.8188 0.072 Uiso 1 1 calc R . .
H192 H 0.6216 0.5179 0.7966 0.072 Uiso 1 1 calc R . .
O19 O 0.74067(13) 0.93222(14) 0.21183(14) 0.036 Uani 1 1 d . . .
H193 H 0.7321 0.9400 0.2501 0.053 Uiso 1 1 calc R . .
C163 C 0.76555(19) 0.90165(18) 0.2234(2) 0.031 Uani 1 1 d . . .
H194 H 0.7954 0.9125 0.1903 0.047 Uiso 1 1 calc R . .
H195 H 0.7391 0.8632 0.2170 0.047 Uiso 1 1 calc R . .
H196 H 0.7797 0.9077 0.2710 0.047 Uiso 1 1 calc R . .
O20 O 0.72994(13) 0.79546(11) 0.05454(14) 0.031 Uani 1 1 d . . .
H197 H 0.7170 0.7781 0.0175 0.047 Uiso 1 1 calc R . .
C164 C 0.74508(19) 0.85016(16) 0.0442(2) 0.031 Uani 1 1 d . . .
H198 H 0.7170 0.8568 0.0631 0.046 Uiso 1 1 calc R . .
H199 H 0.7493 0.8583 -0.0058 0.046 Uiso 1 1 calc R . .
H200 H 0.7794 0.8734 0.0680 0.046 Uiso 1 1 calc R . .
O21 O 0.40780(13) 0.13947(12) 0.05186(14) 0.036 Uani 1 1 d . . .
H201 H 0.3943 0.1227 0.0146 0.053 Uiso 1 1 calc R . .
C165 C 0.4261(2) 0.1942(2) 0.0420(2) 0.049 Uani 1 1 d . . .
H202 H 0.3971 0.2018 0.0532 0.074 Uiso 1 1 calc R . .
H203 H 0.4371 0.2038 -0.0066 0.074 Uiso 1 1 calc R . .
H204 H 0.4572 0.2156 0.0725 0.074 Uiso 1 1 calc R . .
O22 O 0.90713(14) 0.50068(14) 0.03837(17) 0.041 Uani 1 1 d . . .
H205 H 0.8863 0.5133 0.0351 0.062 Uiso 1 1 calc R . .
C166 C 0.9475(2) 0.5311(2) 0.0821(3) 0.051 Uani 1 1 d . . .
H206 H 0.9641 0.5692 0.0683 0.076 Uiso 1 1 calc R . .
H207 H 0.9747 0.5198 0.0804 0.076 Uiso 1 1 calc R . .
H208 H 0.9333 0.5267 0.1295 0.076 Uiso 1 1 calc R . .
O23A O 0.57700(19) 0.84014(18) 0.03192(17) 0.056 Uani 0.50 1 d P A 1
H209 H 0.5569 0.8534 0.0254 0.084 Uiso 0.50 1 calc PR A 1
C167 C 0.5795(4) 0.8315(3) 0.1024(4) 0.027 Uani 0.50 1 d P A 1
H210 H 0.6157 0.8380 0.1140 0.040 Uiso 0.50 1 calc PR A 1
H211 H 0.5525 0.7940 0.1139 0.040 Uiso 0.50 1 calc PR A 1
H212 H 0.5720 0.8562 0.1290 0.040 Uiso 0.50 1 calc PR A 1
O23B O 0.57700(19) 0.84014(18) 0.03192(17) 0.056 Uani 0.50 1 d P B 2
H213 H 0.5619 0.8067 0.0390 0.084 Uiso 0.50 1 calc PR B 2
C168 C 0.6087(4) 0.8629(4) 0.0752(5) 0.045 Uani 0.50 1 d P B 2
H214 H 0.6263 0.9019 0.0670 0.067 Uiso 0.50 1 calc PR B 2
H215 H 0.6360 0.8516 0.0746 0.067 Uiso 0.50 1 calc PR B 2
H216 H 0.5907 0.8544 0.1206 0.067 Uiso 0.50 1 calc PR B 2
O24A O 0.57694(15) 0.73526(13) 0.22038(16) 0.045 Uani 0.50 1 d P C 1
H217 H 0.5596 0.7013 0.2221 0.068 Uiso 0.50 1 calc PR C 1
C169 C 0.6178(4) 0.7509(4) 0.1790(4) 0.030 Uani 0.50 1 d P C 1
H218 H 0.6403 0.7904 0.1808 0.045 Uiso 0.50 1 calc PR C 1
H219 H 0.6049 0.7396 0.1313 0.045 Uiso 0.50 1 calc PR C 1
H220 H 0.6393 0.7345 0.1935 0.045 Uiso 0.50 1 calc PR C 1
O24B O 0.57694(15) 0.73526(13) 0.22038(16) 0.045 Uani 0.50 1 d P D 2
H221 H 0.6015 0.7630 0.2400 0.068 Uiso 0.50 1 calc PR D 2
C170 C 0.5793(4) 0.7438(4) 0.1495(4) 0.041 Uani 0.50 1 d P D 2
H222 H 0.5576 0.7604 0.1373 0.061 Uiso 0.50 1 calc PR D 2
H223 H 0.5651 0.7091 0.1252 0.061 Uiso 0.50 1 calc PR D 2
H224 H 0.6170 0.7678 0.1356 0.061 Uiso 0.50 1 calc PR D 2

loop_
_atom_site_aniso_label
_atom_site_aniso_U_11
_atom_site_aniso_U_22
_atom_site_aniso_U_33
_atom_site_aniso_U_23
_atom_site_aniso_U_13
_atom_site_aniso_U_12
Mn1 0.012 0.006 0.013 0.001 0.001 0.005
Mn2 0.008 0.008 0.013 -0.001 0.000 0.002
Mn3 0.012 0.013 0.014 0.002 -0.001 0.006
Mn4 0.018 0.011 0.007 0.000 0.000 0.004
Mn5 0.014 0.012 0.013 -0.001 0.001 0.006
Mn6 0.019 0.022 0.007 0.000 0.000 0.014
Fe1 0.011 0.010 0.011 0.000 0.000 0.005
Fe2 0.010 0.010 0.007 -0.002 -0.001 0.005
Fe3 0.011 0.009 0.011 -0.001 0.000 0.005
Br1 0.027 0.011 0.015 -0.005 -0.006 0.010
Br2 0.020 0.030 0.020 0.001 0.000 0.019
Br3 0.018 0.012 0.017 0.002 0.002 0.001
Br4 0.013 0.031 0.019 0.001 -0.002 0.012
Br5 0.028 0.021 0.030 0.006 0.007 0.018
Br6 0.017 0.013 0.024 0.000 -0.001 0.005
Br7 0.014 0.028 0.030 -0.005 0.000 0.011
Br8 0.042 0.016 0.023 0.001 -0.008 0.015
Br9 0.020 0.029 0.032 0.004 0.005 0.018
Br10 0.012 0.017 0.020 -0.001 -0.001 0.006
Br11 0.014 0.019 0.030 -0.002 -0.002 0.002
Br12 0.049 0.029 0.026 0.009 0.009 0.030
N1 0.009 0.010 0.016 0.001 -0.003 0.004
N2 0.013 0.008 0.015 0.002 0.002 0.004
N3 0.008 0.010 0.014 -0.002 -0.003 0.004
N4 0.013 0.011 0.013 -0.002 -0.002 0.006
N5 0.012 0.015 0.013 0.005 0.002 0.006
N6 0.014 0.015 0.014 0.004 -0.001 0.008
N7 0.017 0.011 0.007 -0.001 0.000 0.002
N8 0.018 0.013 0.009 0.000 0.000 0.003
N9 0.013 0.011 0.014 0.001 0.004 0.002
N10 0.019 0.013 0.015 0.000 0.003 0.008
N11 0.019 0.018 0.008 -0.002 -0.003 0.011
N12 0.020 0.022 0.006 0.002 0.003 0.014
N16 0.015 0.013 0.016 0.001 -0.001 0.008
N17 0.011 0.014 0.014 -0.001 -0.001 0.004
N18 0.021 0.018 0.028 -0.008 -0.005 0.010
N19 0.018 0.020 0.025 0.005 0.004 0.007
N20 0.013 0.019 0.017 0.004 -0.001 0.009
N21 0.016 0.013 0.018 -0.001 0.000 0.006
N22 0.017 0.013 0.017 0.001 0.000 0.009
N23 0.019 0.012 0.011 0.000 -0.001 0.007
N24 0.024 0.026 0.019 -0.006 -0.004 0.017
N25 0.018 0.023 0.010 0.001 0.001 0.014
N26 0.015 0.021 0.015 0.000 -0.001 0.009
N27 0.026 0.021 0.016 0.001 -0.004 0.014
N28 0.020 0.020 0.027 -0.003 -0.007 0.010
N29 0.016 0.018 0.012 0.000 0.002 0.010
N30 0.017 0.019 0.010 -0.001 0.000 0.009
N31 0.018 0.020 0.024 0.002 0.001 0.008
N32 0.011 0.011 0.019 -0.004 -0.003 0.005
N33 0.014 0.009 0.016 0.002 0.000 0.006
O1 0.015 0.005 0.014 0.000 -0.001 0.006
O2 0.016 0.008 0.014 0.001 0.000 0.008
O3 0.009 0.010 0.014 0.001 0.000 0.001
O4 0.011 0.012 0.014 -0.002 -0.001 0.003
O5 0.020 0.021 0.015 0.005 0.001 0.012
O6 0.013 0.015 0.016 0.001 -0.002 0.006
O7 0.019 0.011 0.012 -0.001 0.002 0.004
O8 0.025 0.014 0.007 0.000 -0.002 0.007
O9 0.017 0.018 0.017 0.001 0.006 0.010
O10 0.013 0.015 0.014 -0.002 0.003 0.003
O11 0.021 0.029 0.009 0.000 0.000 0.015
O12 0.022 0.027 0.008 0.003 0.003 0.018
C1 0.020 0.016 0.008 0.002 0.002 0.012
C2 0.009 0.011 0.012 -0.001 -0.001 0.002
C3 0.017 0.014 0.014 0.000 0.000 0.011
C4 0.012 0.013 0.018 0.001 0.001 0.007
C5 0.012 0.012 0.019 0.004 -0.002 0.005
C6 0.017 0.008 0.018 0.000 -0.007 0.006
C7 0.016 0.006 0.009 0.000 -0.003 0.003
C8 0.011 0.013 0.012 0.003 0.000 0.006
C9 0.017 0.017 0.008 -0.004 -0.005 0.008
C10 0.010 0.015 0.013 0.002 0.002 0.007
C11 0.011 0.014 0.010 -0.002 -0.002 0.006
C12 0.012 0.013 0.014 -0.001 0.000 0.006
C13 0.018 0.013 0.016 -0.001 -0.001 0.012
C14 0.010 0.011 0.008 0.000 -0.004 0.002
C15 0.012 0.016 0.009 0.001 0.000 0.008
C16 0.012 0.007 0.016 0.000 0.001 0.005
C17 0.010 0.007 0.017 -0.001 0.001 0.002
C18 0.008 0.016 0.014 -0.004 -0.001 0.009
C19 0.013 0.010 0.018 -0.001 -0.003 0.010
C20 0.013 0.009 0.017 -0.001 -0.001 0.007
C21 0.010 0.012 0.020 -0.005 -0.007 0.004
C22 0.018 0.008 0.013 -0.006 -0.008 0.008
C23 0.020 0.014 0.013 -0.005 -0.004 0.011
C24 0.015 0.007 0.020 -0.006 -0.002 0.008
C25 0.014 0.017 0.012 0.001 0.002 0.011
C26 0.011 0.013 0.019 0.002 0.003 0.004
C27 0.011 0.009 0.018 0.005 0.003 0.002
C28 0.013 0.011 0.019 0.004 0.001 0.006
C29 0.014 0.010 0.016 0.002 -0.001 0.005
C30 0.011 0.009 0.015 -0.001 -0.001 0.002
C31 0.018 0.007 0.018 0.003 -0.003 0.007
C32 0.013 0.017 0.021 0.000 0.000 0.012
C33 0.016 0.017 0.014 -0.001 0.002 0.008
C34 0.019 0.011 0.016 0.002 -0.001 0.007
C35 0.014 0.007 0.014 -0.001 -0.004 0.006
C36 0.018 0.014 0.027 0.004 0.005 0.007
C37 0.015 0.018 0.019 0.003 0.000 0.009
C38 0.005 0.007 0.017 0.002 0.001 -0.001
C39 0.010 0.017 0.014 0.001 0.004 0.005
C40 0.011 0.013 0.016 -0.001 -0.002 0.005
C41 0.011 0.014 0.018 0.005 0.001 0.004
C42 0.010 0.018 0.016 0.001 -0.002 0.005
C43 0.005 0.012 0.016 -0.002 -0.004 0.001
C44 0.009 0.020 0.013 -0.002 -0.002 0.008
C45 0.015 0.016 0.014 -0.001 0.002 0.007
C46 0.021 0.006 0.016 0.000 0.000 0.010
C47 0.013 0.009 0.022 -0.005 -0.001 0.004
C48 0.015 0.005 0.015 -0.001 -0.002 0.002
C49 0.008 0.007 0.016 0.004 0.003 0.003
C50 0.012 0.013 0.012 -0.002 -0.001 0.003
C51 0.014 0.018 0.014 0.003 -0.001 0.009
C52 0.019 0.024 0.014 0.001 -0.001 0.013
C53 0.016 0.017 0.016 -0.002 -0.001 0.007
C54 0.013 0.012 0.012 0.003 0.000 0.003
C55 0.027 0.014 0.026 -0.007 -0.002 0.012
C56 0.019 0.013 0.018 -0.005 -0.002 0.005
C57 0.009 0.006 0.020 0.006 0.003 -0.001
C58 0.010 0.013 0.024 0.002 -0.006 0.003
C59 0.013 0.015 0.034 0.010 0.003 0.009
C60 0.017 0.015 0.025 0.006 0.007 0.007
C61 0.021 0.016 0.019 0.007 0.005 0.010
C62 0.011 0.015 0.020 0.005 0.003 0.007
C63 0.015 0.017 0.017 0.004 0.003 0.007
C64 0.009 0.018 0.018 0.002 0.002 0.007
C65 0.009 0.019 0.020 0.000 -0.002 0.008
C66 0.011 0.014 0.027 0.000 -0.006 0.006
C67 0.017 0.014 0.021 0.007 0.001 0.006
C68 0.017 0.017 0.017 0.003 0.001 0.010
C69 0.013 0.015 0.018 0.005 0.005 0.008
C70 0.016 0.017 0.016 0.002 0.004 0.007
C71 0.015 0.021 0.018 -0.004 -0.003 0.013
C72 0.018 0.014 0.017 0.005 -0.001 0.010
C73 0.018 0.008 0.015 0.004 0.005 0.007
C74 0.016 0.020 0.028 0.000 -0.008 0.010
C75 0.017 0.024 0.021 0.006 0.001 0.010
C76 0.020 0.011 0.010 -0.005 0.001 0.008
C77 0.022 0.015 0.018 0.002 0.008 0.014
C78 0.018 0.016 0.030 -0.001 0.008 0.009
C79 0.020 0.022 0.020 -0.005 -0.002 0.013
C80 0.018 0.021 0.016 -0.005 0.003 0.010
C81 0.017 0.014 0.015 -0.003 0.001 0.005
C82 0.019 0.011 0.006 0.002 0.001 0.002
C83 0.020 0.010 0.012 0.003 0.000 0.004
C84 0.021 0.008 0.012 0.003 0.002 0.005
C85 0.015 0.011 0.017 0.006 0.003 0.004
C86 0.025 0.015 0.008 -0.002 0.004 0.009
C87 0.031 0.010 0.009 -0.004 -0.006 0.007
C88 0.033 0.017 0.012 0.001 -0.001 0.010
C89 0.033 0.012 0.013 -0.003 -0.010 0.010
C90 0.027 0.017 0.015 0.001 -0.012 0.004
C91 0.026 0.018 0.013 -0.001 -0.005 0.007
C92 0.024 0.012 0.006 -0.004 -0.009 0.004
C93 0.022 0.019 0.021 0.008 0.009 0.006
C94 0.026 0.020 0.012 0.000 0.007 0.011
C95 0.011 0.014 0.016 0.003 0.004 0.004
C96 0.015 0.015 0.023 -0.003 0.004 0.004
C97 0.014 0.013 0.033 0.001 0.007 0.003
C98 0.014 0.020 0.021 0.007 0.007 0.009
C99 0.016 0.021 0.022 0.003 0.006 0.010
C100 0.016 0.012 0.021 0.000 0.003 0.005
C101 0.016 0.012 0.014 0.001 0.002 0.006
C102 0.016 0.018 0.018 -0.002 -0.002 0.007
C103 0.020 0.013 0.016 -0.002 0.001 0.009
C104 0.019 0.010 0.024 -0.003 0.002 0.007
C105 0.022 0.017 0.020 -0.002 0.007 0.009
C106 0.016 0.010 0.016 0.000 0.005 0.005
C107 0.019 0.021 0.014 -0.003 0.002 0.013
C108 0.006 0.015 0.019 0.003 -0.003 0.002
C109 0.017 0.013 0.018 -0.005 -0.003 0.008
C110 0.014 0.017 0.018 -0.003 -0.002 0.008
C111 0.016 0.015 0.014 0.004 0.001 0.006
C112 0.025 0.019 0.026 -0.005 -0.001 0.015
C113 0.030 0.019 0.022 0.002 0.012 0.015
C114 0.021 0.015 0.013 -0.006 -0.004 0.014
C115 0.029 0.016 0.015 -0.004 -0.009 0.015
C116 0.014 0.014 0.034 -0.007 -0.011 0.007
C117 0.016 0.015 0.023 -0.007 -0.001 0.007
C118 0.018 0.017 0.013 -0.005 -0.003 0.009
C119 0.016 0.013 0.016 -0.006 -0.003 0.008
C120 0.020 0.016 0.009 -0.004 -0.001 0.012
C121 0.019 0.022 0.013 0.003 0.002 0.013
C122 0.018 0.025 0.011 0.003 0.001 0.014
C123 0.019 0.022 0.014 0.000 -0.004 0.013
C124 0.024 0.023 0.007 0.000 0.001 0.016
C125 0.021 0.024 0.008 0.003 0.005 0.016
C126 0.035 0.028 0.012 0.002 0.007 0.022
C127 0.038 0.027 0.019 0.008 0.012 0.027
C128 0.034 0.035 0.018 0.013 0.008 0.027
C129 0.022 0.037 0.015 0.008 0.005 0.021
C130 0.023 0.026 0.008 0.005 0.010 0.016
C131 0.019 0.030 0.020 0.001 -0.002 0.015
C132 0.021 0.032 0.013 0.001 -0.004 0.018
N34 0.017 0.014 0.011 -0.004 0.002 0.010
C133 0.020 0.017 0.013 0.005 0.000 0.004
C134 0.019 0.041 0.023 0.017 0.003 0.017
C135 0.013 0.015 0.018 -0.007 -0.003 0.009
C136 0.023 0.026 0.024 0.007 0.000 0.018
C137 0.029 0.015 0.015 -0.002 0.007 0.014
C138 0.023 0.017 0.025 0.001 0.006 0.010
C139 0.023 0.015 0.013 0.002 0.001 0.013
C140 0.019 0.024 0.019 0.006 -0.001 0.008
N35 0.019 0.018 0.024 0.002 0.005 0.009
C141 0.033 0.025 0.031 0.013 0.016 0.019
C142 0.054 0.022 0.030 0.001 0.021 0.012
C143 0.026 0.025 0.034 -0.008 0.012 0.004
C144 0.070 0.023 0.051 0.006 0.042 0.020
C145 0.013 0.021 0.021 0.005 -0.002 0.008
C146 0.024 0.020 0.024 -0.004 -0.003 0.008
C147 0.017 0.032 0.026 -0.007 -0.010 0.014
C148 0.033 0.032 0.020 -0.001 -0.004 0.021
N36 0.016 0.017 0.022 0.002 -0.001 0.008
C149 0.028 0.040 0.038 0.022 0.014 0.025
C150 0.021 0.052 0.052 0.032 -0.008 0.004
C151 0.028 0.017 0.032 0.008 -0.009 0.006
C152 0.020 0.055 0.055 0.032 -0.002 0.015
C153 0.039 0.016 0.019 -0.001 0.006 0.012
C154 0.040 0.022 0.029 -0.006 -0.011 0.008
C155 0.035 0.026 0.024 -0.007 -0.003 0.023
C156 0.041 0.042 0.018 0.000 0.002 0.029
O13 0.054 0.069 0.018 0.008 0.011 0.043
C157 0.081 0.049 0.028 0.002 0.008 0.045
O14 0.075 0.042 0.018 -0.002 -0.017 0.026
C158 0.076 0.046 0.018 0.004 0.009 0.044
O15 0.066 0.036 0.013 0.012 0.014 0.035
C159 0.061 0.047 0.017 0.000 -0.003 0.040
O16 0.021 0.054 0.039 -0.013 0.000 0.011
C160 0.056 0.059 0.046 0.007 0.009 0.035
O17 0.052 0.059 0.050 -0.018 -0.019 0.047
C161 0.047 0.072 0.051 -0.002 -0.008 0.033
O18 0.021 0.068 0.048 -0.026 -0.004 0.011
C162 0.050 0.037 0.058 0.001 -0.008 0.023
O19 0.050 0.063 0.019 0.010 0.013 0.047
C163 0.049 0.040 0.017 0.000 -0.002 0.032
O20 0.045 0.016 0.020 0.000 -0.010 0.006
C164 0.036 0.016 0.028 0.004 0.000 0.005
O21 0.047 0.029 0.022 -0.005 -0.017 0.012
C165 0.097 0.039 0.023 -0.006 -0.010 0.042
O22 0.053 0.048 0.042 -0.011 -0.014 0.040
C166 0.059 0.039 0.056 -0.008 -0.007 0.026
O23A 0.082 0.090 0.036 0.002 0.005 0.072
C167 0.030 0.011 0.028 0.012 0.003 0.002
O23B 0.082 0.090 0.036 0.002 0.005 0.072
C168 0.050 0.019 0.052 -0.003 0.006 0.008
O24A 0.060 0.030 0.027 0.001 0.000 0.009
C169 0.048 0.047 0.023 0.014 0.016 0.044
O24B 0.060 0.030 0.027 0.001 0.000 0.009
C170 0.053 0.056 0.029 0.012 0.004 0.040

loop_
_atom_type_symbol
_atom_type_description
_atom_type_scat_dispersion_real
_atom_type_scat_dispersion_imag
_atom_type_scat_source
C C 0.0033 0.0016 'International Tables Vol C Tables 4.2.6.8 and 6.1.1.4'
H H 0.0000 0.0000 'International Tables Vol C Tables 4.2.6.8 and 6.1.1.4'
N N 0.0061 0.0033 'International Tables Vol C Tables 4.2.6.8 and 6.1.1.4'
O O 0.0106 0.0060 'International Tables Vol C Tables 4.2.6.8 and 6.1.1.4'
Mn Mn 0.3368 0.7283 'International Tables Vol C Tables 4.2.6.8 and 6.1.1.4'
Fe Fe 0.3463 0.8444 'International Tables Vol C Tables 4.2.6.8 and 6.1.1.4'
Br Br -0.2901 2.4595 'International Tables Vol C Tables 4.2.6.8 and 6.1.1.4'

loop_
_geom_angle_atom_site_label_1
_geom_angle_atom_site_label_2
_geom_angle_atom_site_label_3
_geom_angle
_geom_angle_site_symmetry_1
_geom_angle_site_symmetry_3
O1 Mn1 O2 88.49(10) . .
O1 Mn1 N2 173.92(12) . .
O2 Mn1 N2 89.23(11) . .
O1 Mn1 N1 90.14(11) . .
O2 Mn1 N1 177.26(12) . .
N2 Mn1 N1 91.90(12) . .
O1 Mn1 N16 97.26(11) . .
O2 Mn1 N16 95.49(10) . .
N2 Mn1 N16 88.57(11) . .
N1 Mn1 N16 87.04(11) . .
O1 Mn1 N33 87.49(10) . .
O2 Mn1 N33 90.61(10) . .
N2 Mn1 N33 86.91(11) . .
N1 Mn1 N33 86.95(11) . .
N16 Mn1 N33 172.35(10) . .
O3 Mn2 O4 87.57(10) . .
O3 Mn2 N4 175.31(12) . .
O4 Mn2 N4 88.80(11) . .
O3 Mn2 N3 90.75(11) . .
O4 Mn2 N3 176.48(12) . .
N4 Mn2 N3 92.72(12) . .
O3 Mn2 N17 94.59(11) . .
O4 Mn2 N17 96.56(10) . .
N4 Mn2 N17 88.77(11) . .
N3 Mn2 N17 86.65(11) . .
O3 Mn2 N32 88.16(10) . .
O4 Mn2 N32 91.13(10) . .
N4 Mn2 N32 88.94(11) . .
N3 Mn2 N32 85.73(11) . .
N17 Mn2 N32 171.93(10) . .
O5 Mn3 O6 88.06(11) . .
O5 Mn3 N6 173.80(12) . .
O6 Mn3 N6 88.99(11) . .
O5 Mn3 N5 90.53(12) . .
O6 Mn3 N5 177.69(12) . .
N6 Mn3 N5 92.23(12) . .
O5 Mn3 N22 97.07(11) . .
O6 Mn3 N22 95.14(11) . .
N6 Mn3 N22 88.63(11) . .
N5 Mn3 N22 86.85(11) . .
O5 Mn3 N20 87.38(11) . .
O6 Mn3 N20 91.41(11) . .
N6 Mn3 N20 87.25(11) . .
N5 Mn3 N20 86.70(11) . .
N22 Mn3 N20 172.20(10) . .
O7 Mn4 O8 88.57(11) . .
O7 Mn4 N8 174.81(12) . .
O8 Mn4 N8 89.16(12) . .
O7 Mn4 N7 90.05(12) . .
O8 Mn4 N7 176.60(12) . .
N8 Mn4 N7 91.97(12) . .
O7 Mn4 N30 96.32(11) . .
O8 Mn4 N30 96.19(10) . .
N8 Mn4 N30 88.56(11) . .
N7 Mn4 N30 87.06(11) . .
O7 Mn4 N23 87.68(10) . 1_554
O8 Mn4 N23 90.23(10) . 1_554
N8 Mn4 N23 87.67(11) . 1_554
N7 Mn4 N23 86.60(11) . 1_554
N30 Mn4 N23 172.51(10) . 1_554
O9 Mn5 O10 87.94(11) . .
O9 Mn5 N10 175.42(12) . .
O10 Mn5 N10 89.13(12) . .
O9 Mn5 N9 90.24(12) . .
O10 Mn5 N9 175.86(12) . .
N10 Mn5 N9 92.46(12) . .
O9 Mn5 N26 94.82(11) . .
O10 Mn5 N26 96.96(11) . .
N10 Mn5 N26 89.02(12) . .
N9 Mn5 N26 86.89(11) . .
O9 Mn5 N21 88.00(11) . .
O10 Mn5 N21 90.26(10) . .
N10 Mn5 N21 88.49(12) . .
N9 Mn5 N21 85.97(11) . .
N26 Mn5 N21 172.33(11) . .
O11 Mn6 O12 87.56(11) . .
O11 Mn6 N12 174.34(12) . .
O12 Mn6 N12 88.85(12) . .
O11 Mn6 N11 90.75(12) . .
O12 Mn6 N11 177.22(12) . .
N12 Mn6 N11 92.66(12) . .
O11 Mn6 N29 95.79(11) . .
O12 Mn6 N29 95.75(10) . .
N12 Mn6 N29 88.92(11) . .
N11 Mn6 N29 86.61(11) . .
O11 Mn6 N25 87.50(11) . .
O12 Mn6 N25 91.58(10) . .
N12 Mn6 N25 88.23(11) . .
N11 Mn6 N25 86.14(11) . .
N29 Mn6 N25 172.08(10) . .
C3 Fe1 C4 90.54(15) . .
C3 Fe1 C5 86.06(15) . .
C4 Fe1 C5 89.84(15) . .
C3 Fe1 C6 91.13(15) . .
C4 Fe1 C6 86.89(15) . .
C5 Fe1 C6 175.67(15) . .
C3 Fe1 C1 175.83(15) . .
C4 Fe1 C1 85.29(15) . .
C5 Fe1 C1 93.98(14) . .
C6 Fe1 C1 88.58(14) . .
C3 Fe1 C2 84.35(15) . .
C4 Fe1 C2 174.85(15) . .
C5 Fe1 C2 89.16(14) . .
C6 Fe1 C2 93.84(14) . .
C1 Fe1 C2 99.82(14) . .
C9 Fe2 C12 90.28(15) . .
C9 Fe2 C10 86.73(14) . .
C12 Fe2 C10 90.53(15) . .
C9 Fe2 C8 90.33(14) . .
C12 Fe2 C8 86.32(15) . .
C10 Fe2 C8 175.68(15) . .
C9 Fe2 C11 84.43(15) . .
C12 Fe2 C11 174.70(15) . .
C10 Fe2 C11 88.92(14) . .
C8 Fe2 C11 93.95(14) . .
C9 Fe2 C7 175.37(15) . .
C12 Fe2 C7 85.13(15) . .
C10 Fe2 C7 93.97(14) . .
C8 Fe2 C7 88.71(14) . .
C11 Fe2 C7 100.16(14) . .
C13 Fe3 C16 90.34(15) . .
C13 Fe3 C15 175.25(15) . .
C16 Fe3 C15 84.91(15) . .
C13 Fe3 C18 86.09(15) . .
C16 Fe3 C18 90.08(14) . .
C15 Fe3 C18 94.02(14) . .
C13 Fe3 C17 90.42(14) . .
C16 Fe3 C17 86.89(15) . .
C15 Fe3 C17 89.21(14) . .
C18 Fe3 C17 175.36(15) . .
C13 Fe3 C14 84.70(15) . .
C16 Fe3 C14 174.97(15) . .
C15 Fe3 C14 100.05(14) . .
C18 Fe3 C14 88.77(14) . .
C17 Fe3 C14 93.95(14) . .
C25 N1 C26 117.0(3) . .
C25 N1 Mn1 121.6(3) . .
C26 N1 Mn1 121.4(2) . .
C29 N2 C28 118.0(3) . .
C29 N2 Mn1 120.8(2) . .
C28 N2 Mn1 121.1(2) . .
C44 N3 C45 116.7(3) . .
C44 N3 Mn2 121.9(2) . .
C45 N3 Mn2 121.3(2) . .
C48 N4 C47 117.7(3) . .
C48 N4 Mn2 121.9(2) . .
C47 N4 Mn2 120.4(2) . .
C63 N5 C64 116.9(3) . .
C63 N5 Mn3 121.9(3) . .
C64 N5 Mn3 121.2(2) . .
C67 N6 C66 117.8(3) . .
C67 N6 Mn3 121.0(3) . .
C66 N6 Mn3 121.2(2) . .
C82 N7 C83 117.4(3) . .
C82 N7 Mn4 121.4(2) . .
C83 N7 Mn4 121.3(2) . .
C86 N8 C85 117.6(3) . .
C86 N8 Mn4 121.4(3) . .
C85 N8 Mn4 120.9(2) . .
C101 N9 C102 116.5(3) . .
C101 N9 Mn5 121.9(3) . .
C102 N9 Mn5 121.6(2) . .
C105 N10 C104 117.3(3) . .
C105 N10 Mn5 121.8(3) . .
C104 N10 Mn5 120.9(2) . .
C120 N11 C121 116.4(3) . .
C120 N11 Mn6 122.1(3) . .
C121 N11 Mn6 121.5(2) . .
C124 N12 C123 117.7(3) . .
C124 N12 Mn6 121.6(3) . .
C123 N12 Mn6 120.7(2) . .
C1 N16 Mn1 167.0(3) . .
C2 N17 Mn2 167.7(3) . .
C5 N20 Mn3 158.0(3) . .
C6 N21 Mn5 156.1(3) 2_655 .
C7 N22 Mn3 166.1(3) . .
C8 N23 Mn4 157.9(3) . 1_556
C10 N25 Mn6 155.8(3) 2_664 .
C11 N26 Mn5 168.2(3) . .
C14 N29 Mn6 166.8(3) . .
C15 N30 Mn4 167.6(3) . .
C17 N32 Mn2 155.4(3) . .
C18 N33 Mn1 157.6(3) 2_765 .
C19 O1 Mn1 124.0(2) . .
C35 O2 Mn1 123.8(2) . .
C38 O3 Mn2 124.3(2) . .
C54 O4 Mn2 123.3(2) . .
C57 O5 Mn3 124.2(2) . .
C73 O6 Mn3 123.9(2) . .
C76 O7 Mn4 124.7(2) . .
C92 O8 Mn4 124.1(2) . .
C95 O9 Mn5 125.2(2) . .
C111 O10 Mn5 123.8(2) . .
C114 O11 Mn6 124.5(2) . .
C130 O12 Mn6 123.0(2) . .
N16 C1 Fe1 173.8(3) . .
N17 C2 Fe1 173.2(3) . .
N18 C3 Fe1 177.8(3) . .
N19 C4 Fe1 178.1(3) . .
N20 C5 Fe1 173.1(3) . .
N21 C6 Fe1 173.8(3) 3_664 .
N22 C7 Fe2 174.4(3) . .
N23 C8 Fe2 173.2(3) . .
N24 C9 Fe2 177.6(3) . .
N25 C10 Fe2 173.9(3) 3_565 .
N26 C11 Fe2 173.5(3) . .
N27 C12 Fe2 177.8(4) . .
N28 C13 Fe3 176.9(3) . .
N29 C14 Fe3 173.8(3) . .
N30 C15 Fe3 173.8(3) . .
N31 C16 Fe3 178.0(3) . .
N32 C17 Fe3 173.7(3) . .
N33 C18 Fe3 174.1(3) 3_674 .
O1 C19 C20 118.7(3) . .
O1 C19 C24 122.4(3) . .
C20 C19 C24 118.8(3) . .
C21 C20 C19 120.9(3) . .
C21 C20 H1 119.6 . .
C19 C20 H1 119.6 . .
C20 C21 C22 119.3(3) . .
C20 C21 H2 120.4 . .
C22 C21 H2 120.4 . .
C23 C22 C21 121.5(3) . .
C23 C22 Br1 119.0(3) . .
C21 C22 Br1 119.5(3) . .
C22 C23 C24 119.7(3) . .
C22 C23 H3 120.1 . .
C24 C23 H3 120.1 . .
C19 C24 C23 119.6(3) . .
C19 C24 C25 122.2(3) . .
C23 C24 C25 118.1(3) . .
N1 C25 C24 126.6(3) . .
N1 C25 H4 116.7 . .
C24 C25 H4 116.7 . .
N1 C26 C27 114.0(3) . .
N1 C26 H5C 108.8 . .
C27 C26 H5C 108.8 . .
N1 C26 H6D 108.8 . .
C27 C26 H6D 108.8 . .
H5C C26 H6D 107.6 . .
C37 C27 C36 111.4(3) . .
C37 C27 C26 111.0(3) . .
C36 C27 C26 106.1(3) . .
C37 C27 C28 110.6(3) . .
C36 C27 C28 107.0(3) . .
C26 C27 C28 110.7(3) . .
N2 C28 C27 113.5(3) . .
N2 C28 H7A 108.9 . .
C27 C28 H7A 108.9 . .
N2 C28 H8B 108.9 . .
C27 C28 H8B 108.9 . .
H7A C28 H8B 107.7 . .
N2 C29 C30 126.0(3) . .
N2 C29 H9 117.0 . .
C30 C29 H9 117.0 . .
C31 C30 C35 120.2(3) . .
C31 C30 C29 117.4(3) . .
C35 C30 C29 122.0(3) . .
C32 C31 C30 119.5(3) . .
C32 C31 H10 120.3 . .
C30 C31 H10 120.3 . .
C31 C32 C33 121.5(3) . .
C31 C32 Br2 119.1(3) . .
C33 C32 Br2 119.4(3) . .
C34 C33 C32 119.4(3) . .
C34 C33 H11 120.3 . .
C32 C33 H11 120.3 . .
C33 C34 C35 121.3(3) . .
C33 C34 H12 119.3 . .
C35 C34 H12 119.3 . .
O2 C35 C30 122.5(3) . .
O2 C35 C34 119.4(3) . .
C30 C35 C34 118.0(3) . .
C27 C36 H13A 109.5 . .
C27 C36 H14B 109.5 . .
H13A C36 H14B 109.5 . .
C27 C36 H15C 109.5 . .
H13A C36 H15C 109.5 . .
H14B C36 H15C 109.5 . .
C27 C37 H16A 109.5 . .
C27 C37 H17B 109.5 . .
H16A C37 H17B 109.5 . .
C27 C37 H18C 109.5 . .
H16A C37 H18C 109.5 . .
H17B C37 H18C 109.5 . .
O3 C38 C43 123.2(3) . .
O3 C38 C39 117.4(3) . .
C43 C38 C39 119.2(3) . .
C40 C39 C38 120.3(3) . .
C40 C39 H19 119.8 . .
C38 C39 H19 119.8 . .
C39 C40 C41 119.6(3) . .
C39 C40 H20 120.2 . .
C41 C40 H20 120.2 . .
C42 C41 C40 120.8(3) . .
C42 C41 Br3 119.6(3) . .
C40 C41 Br3 119.6(3) . .
C41 C42 C43 120.8(3) . .
C41 C42 H21 119.6 . .
C43 C42 H21 119.6 . .
C38 C43 C42 119.2(3) . .
C38 C43 C44 122.3(3) . .
C42 C43 C44 118.2(3) . .
N3 C44 C43 125.9(3) . .
N3 C44 H22 117.1 . .
C43 C44 H22 117.1 . .
N3 C45 C46 114.2(3) . .
N3 C45 H23A 108.7 . .
C46 C45 H23A 108.7 . .
N3 C45 H24B 108.7 . .
C46 C45 H24B 108.7 . .
H23A C45 H24B 107.6 . .
C47 C46 C45 111.5(3) . .
C47 C46 C56 110.0(3) . .
C45 C46 C56 110.8(3) . .
C47 C46 C55 107.0(3) . .
C45 C46 C55 106.6(3) . .
C56 C46 C55 110.9(3) . .
N4 C47 C46 113.7(3) . .
N4 C47 H25A 108.8 . .
C46 C47 H25A 108.8 . .
N4 C47 H26B 108.8 . .
C46 C47 H26B 108.8 . .
H25A C47 H26B 107.7 . .
N4 C48 C49 125.5(3) . .
N4 C48 H27 117.2 . .
C49 C48 H27 117.2 . .
C54 C49 C50 118.9(3) . .
C54 C49 C48 122.4(3) . .
C50 C49 C48 118.5(3) . .
C51 C50 C49 119.9(3) . .
C51 C50 H28 120.0 . .
C49 C50 H28 120.0 . .
C50 C51 C52 121.3(4) . .
C50 C51 Br4 119.1(3) . .
C52 C51 Br4 119.6(3) . .
C53 C52 C51 119.8(4) . .
C53 C52 H29 120.1 . .
C51 C52 H29 120.1 . .
C52 C53 C54 120.7(4) . .
C52 C53 H30 119.7 . .
C54 C53 H30 119.7 . .
O4 C54 C53 119.4(3) . .
O4 C54 C49 121.3(3) . .
C53 C54 C49 119.3(3) . .
C46 C55 H31A 109.5 . .
C46 C55 H32B 109.5 . .
H31A C55 H32B 109.5 . .
C46 C55 H33C 109.5 . .
H31A C55 H33C 109.5 . .
H32B C55 H33C 109.5 . .
C46 C56 H34A 109.5 . .
C46 C56 H35B 109.5 . .
H34A C56 H35B 109.5 . .
C46 C56 H36C 109.5 . .
H34A C56 H36C 109.5 . .
H35B C56 H36C 109.5 . .
O5 C57 C58 119.5(3) . .
O5 C57 C62 122.2(3) . .
C58 C57 C62 118.2(3) . .
C59 C58 C57 120.9(4) . .
C59 C58 H37 119.6 . .
C57 C58 H37 119.6 . .
C58 C59 C60 119.6(4) . .
C58 C59 H38 120.2 . .
C60 C59 H38 120.2 . .
C61 C60 C59 122.1(4) . .
C61 C60 Br5 118.5(3) . .
C59 C60 Br5 119.4(3) . .
C60 C61 C62 119.2(4) . .
C60 C61 H39 120.4 . .
C62 C61 H39 120.4 . .
C61 C62 C57 119.7(3) . .
C61 C62 C63 117.5(3) . .
C57 C62 C63 122.5(3) . .
N5 C63 C62 125.8(4) . .
N5 C63 H40 117.1 . .
C62 C63 H40 117.1 . .
N5 C64 C65 113.7(3) . .
N5 C64 H41A 108.8 . .
C65 C64 H41A 108.8 . .
N5 C64 H42B 108.8 . .
C65 C64 H42B 108.8 . .
H41A C64 H42B 107.7 . .
C64 C65 C75 111.9(3) . .
C64 C65 C66 111.8(3) . .
C75 C65 C66 110.6(3) . .
C64 C65 C74 105.7(3) . .
C75 C65 C74 110.7(3) . .
C66 C65 C74 105.9(3) . .
N6 C66 C65 112.5(3) . .
N6 C66 H43A 109.1 . .
C65 C66 H43A 109.1 . .
N6 C66 H44B 109.1 . .
C65 C66 H44B 109.1 . .
H43A C66 H44B 107.8 . .
N6 C67 C68 126.2(4) . .
N6 C67 H45 116.9 . .
C68 C67 H45 116.9 . .
C69 C68 C73 120.1(3) . .
C69 C68 C67 117.7(3) . .
C73 C68 C67 121.9(3) . .
C70 C69 C68 119.4(3) . .
C70 C69 H46 120.3 . .
C68 C69 H46 120.3 . .
C69 C70 C71 121.4(4) . .
C69 C70 Br6 119.7(3) . .
C71 C70 Br6 118.9(3) . .
C72 C71 C70 119.4(4) . .
C72 C71 H47 120.3 . .
C70 C71 H47 120.3 . .
C71 C72 C73 121.2(3) . .
C71 C72 H48 119.4 . .
C73 C72 H48 119.4 . .
O6 C73 C72 119.7(3) . .
O6 C73 C68 121.7(3) . .
C72 C73 C68 118.5(3) . .
C65 C74 H49A 109.5 . .
C65 C74 H50B 109.5 . .
H49A C74 H50B 109.5 . .
C65 C74 H51C 109.5 . .
H49A C74 H51C 109.5 . .
H50B C74 H51C 109.5 . .
C65 C75 H52A 109.5 . .
C65 C75 H53B 109.5 . .
H52A C75 H53B 109.5 . .
C65 C75 H54C 109.5 . .
H52A C75 H54C 109.5 . .
H53B C75 H54C 109.5 . .
O7 C76 C81 122.6(3) . .
O7 C76 C77 119.7(3) . .
C81 C76 C77 117.5(3) . .
C78 C77 C76 121.0(4) . .
C78 C77 H55 119.5 . .
C76 C77 H55 119.5 . .
C77 C78 C79 120.3(4) . .
C77 C78 H56 119.8 . .
C79 C78 H56 119.8 . .
C80 C79 C78 120.9(4) . .
C80 C79 Br7 119.1(3) . .
C78 C79 Br7 119.9(3) . .
C79 C80 C81 119.6(4) . .
C79 C80 H57 120.2 . .
C81 C80 H57 120.2 . .
C76 C81 C80 120.6(4) . .
C76 C81 C82 121.7(3) . .
C80 C81 C82 117.5(3) . .
N7 C82 C81 126.5(3) . .
N7 C82 H58 116.8 . .
C81 C82 H58 116.8 . .
N7 C83 C84 113.5(3) . .
N7 C83 H59A 108.9 . .
C84 C83 H59A 108.9 . .
N7 C83 H60B 108.9 . .
C84 C83 H60B 108.9 . .
H59A C83 H60B 107.7 . .
C85 C84 C83 111.2(3) . .
C85 C84 C94 110.4(3) . .
C83 C84 C94 111.7(3) . .
C85 C84 C93 106.9(3) . .
C83 C84 C93 105.8(3) . .
C94 C84 C93 110.7(3) . .
N8 C85 C84 113.8(3) . .
N8 C85 H61A 108.8 . .
C84 C85 H61A 108.8 . .
N8 C85 H62B 108.8 . .
C84 C85 H62B 108.8 . .
H61A C85 H62B 107.7 . .
N8 C86 C87 126.0(4) . .
N8 C86 H63 117.0 . .
C87 C86 H63 117.0 . .
C88 C87 C92 120.7(3) . .
C88 C87 C86 117.3(4) . .
C92 C87 C86 121.8(4) . .
C89 C88 C87 119.2(4) . .
C89 C88 H64 120.4 . .
C87 C88 H64 120.4 . .
C88 C89 C90 121.0(4) . .
C88 C89 Br8 118.6(3) . .
C90 C89 Br8 120.3(3) . .
C91 C90 C89 120.1(4) . .
C91 C90 H65 120.0 . .
C89 C90 H65 120.0 . .
C90 C91 C92 121.4(4) . .
C90 C91 H66 119.3 . .
C92 C91 H66 119.3 . .
O8 C92 C91 119.7(3) . .
O8 C92 C87 122.6(3) . .
C91 C92 C87 117.6(4) . .
C84 C93 H67A 109.5 . .
C84 C93 H68B 109.5 . .
H67A C93 H68B 109.5 . .
C84 C93 H69C 109.5 . .
H67A C93 H69C 109.5 . .
H68B C93 H69C 109.5 . .
C84 C94 H70A 109.5 . .
C84 C94 H71B 109.5 . .
H70A C94 H71B 109.5 . .
C84 C94 H72C 109.5 . .
H70A C94 H72C 109.5 . .
H71B C94 H72C 109.5 . .
O9 C95 C100 122.6(3) . .
O9 C95 C96 118.6(3) . .
C100 C95 C96 118.7(3) . .
C97 C96 C95 120.6(4) . .
C97 C96 H73 119.7 . .
C95 C96 H73 119.7 . .
C96 C97 C98 119.8(4) . .
C96 C97 H74 120.1 . .
C98 C97 H74 120.1 . .
C99 C98 C97 121.1(4) . .
C99 C98 Br9 119.5(3) . .
C97 C98 Br9 119.4(3) . .
C98 C99 C100 120.1(4) . .
C98 C99 H75 120.0 . .
C100 C99 H75 120.0 . .
C95 C100 C99 119.6(3) . .
C95 C100 C101 122.4(3) . .
C99 C100 C101 117.7(3) . .
N9 C101 C100 125.9(3) . .
N9 C101 H76 117.0 . .
C100 C101 H76 117.0 . .
N9 C102 C103 113.8(3) . .
N9 C102 H77A 108.8 . .
C103 C102 H77A 108.8 . .
N9 C102 H78B 108.8 . .
C103 C102 H78B 108.8 . .
H77A C102 H78B 107.7 . .
C113 C103 C102 111.2(3) . .
C113 C103 C104 109.8(3) . .
C102 C103 C104 111.5(3) . .
C113 C103 C112 111.0(3) . .
C102 C103 C112 106.5(3) . .
C104 C103 C112 106.7(3) . .
N10 C104 C103 113.3(3) . .
N10 C104 H79C 108.9 . .
C103 C104 H79C 108.9 . .
N10 C104 H80D 108.9 . .
C103 C104 H80D 108.9 . .
H79C C104 H80D 107.7 . .
N10 C105 C106 125.8(4) . .
N10 C105 H81 117.1 . .
C106 C105 H81 117.1 . .
C107 C106 C111 120.4(3) . .
C107 C106 C105 117.4(3) . .
C111 C106 C105 121.9(3) . .
C108 C107 C106 119.0(3) . .
C108 C107 H82 120.5 . .
C106 C107 H82 120.5 . .
C107 C108 C109 121.6(3) . .
C107 C108 Br10 119.4(3) . .
C109 C108 Br10 119.0(3) . .
C110 C109 C108 119.3(3) . .
C110 C109 H83 120.3 . .
C108 C109 H83 120.3 . .
C109 C110 C111 121.4(4) . .
C109 C110 H84 119.3 . .
C111 C110 H84 119.3 . .
O10 C111 C110 119.4(3) . .
O10 C111 C106 122.4(3) . .
C110 C111 C106 118.2(3) . .
C103 C112 H85A 109.5 . .
C103 C112 H86B 109.5 . .
H85A C112 H86B 109.5 . .
C103 C112 H87C 109.5 . .
H85A C112 H87C 109.5 . .
H86B C112 H87C 109.5 . .
C103 C113 H88D 109.5 . .
C103 C113 H89E 109.5 . .
H88D C113 H89E 109.5 . .
C103 C113 H90F 109.5 . .
H88D C113 H90F 109.5 . .
H89E C113 H90F 109.5 . .
O11 C114 C119 123.1(3) . .
O11 C114 C115 118.5(3) . .
C119 C114 C115 118.3(3) . .
C116 C115 C114 121.4(3) . .
C116 C115 H91 119.3 . .
C114 C115 H91 119.3 . .
C115 C116 C117 119.6(4) . .
C115 C116 H92 120.2 . .
C117 C116 H92 120.2 . .
C118 C117 C116 121.1(4) . .
C118 C117 Br11 119.2(3) . .
C116 C117 Br11 119.7(3) . .
C117 C118 C119 119.9(3) . .
C117 C118 H93 120.1 . .
C119 C118 H93 120.1 . .
C114 C119 C118 119.6(3) . .
C114 C119 C120 122.5(3) . .
C118 C119 C120 117.6(3) . .
N11 C120 C119 125.5(3) . .
N11 C120 H94 117.2 . .
C119 C120 H94 117.2 . .
N11 C121 C122 114.1(3) . .
N11 C121 H95A 108.7 . .
C122 C121 H95A 108.7 . .
N11 C121 H96B 108.7 . .
C122 C121 H96B 108.7 . .
H95A C121 H96B 107.6 . .
C123 C122 C131 107.2(3) . .
C123 C122 C132 110.3(3) . .
C131 C122 C132 110.9(3) . .
C123 C122 C121 111.5(3) . .
C131 C122 C121 106.3(3) . .
C132 C122 C121 110.6(3) . .
N12 C123 C122 113.4(3) . .
N12 C123 H97C 108.9 . .
C122 C123 H97C 108.9 . .
N12 C123 H98D 108.9 . .
C122 C123 H98D 108.9 . .
H97C C123 H98D 107.7 . .
N12 C124 C125 125.4(4) . .
N12 C124 H99 117.3 . .
C125 C124 H99 117.3 . .
C126 C125 C130 120.1(3) . .
C126 C125 C124 117.7(4) . .
C130 C125 C124 122.0(3) . .
C127 C126 C125 119.1(4) . .
C127 C126 H100 120.5 . .
C125 C126 H100 120.5 . .
C126 C127 C128 121.5(4) . .
C126 C127 Br12 119.3(3) . .
C128 C127 Br12 119.1(3) . .
C129 C128 C127 119.9(4) . .
C129 C128 H101 120.1 . .
C127 C128 H101 120.1 . .
C128 C129 C130 120.9(4) . .
C128 C129 H102 119.5 . .
C130 C129 H102 119.5 . .
O12 C130 C125 121.9(3) . .
O12 C130 C129 119.6(4) . .
C125 C130 C129 118.4(4) . .
C122 C131 H103 109.5 . .
C122 C131 H104 109.5 . .
H103 C131 H104 109.5 . .
C122 C131 H105 109.5 . .
H103 C131 H105 109.5 . .
H104 C131 H105 109.5 . .
C122 C132 H106 109.5 . .
C122 C132 H107 109.5 . .
H106 C132 H107 109.5 . .
C122 C132 H108 109.5 . .
H106 C132 H108 109.5 . .
H107 C132 H108 109.5 . .
C137 N34 C135 111.7(3) . .
C137 N34 C133 105.0(3) . .
C135 N34 C133 112.1(3) . .
C137 N34 C139 110.6(3) . .
C135 N34 C139 106.4(3) . .
C133 N34 C139 111.1(3) . .
C134 C133 N34 115.3(3) . .
C134 C133 H109 108.4 . .
N34 C133 H109 108.4 . .
C134 C133 H110 108.4 . .
N34 C133 H110 108.4 . .
H109 C133 H110 107.5 . .
C133 C134 H111 109.5 . .
C133 C134 H112 109.5 . .
H111 C134 H112 109.5 . .
C133 C134 H113 109.5 . .
H111 C134 H113 109.5 . .
H112 C134 H113 109.5 . .
N34 C135 C136 115.6(3) . .
N34 C135 H114 108.4 . .
C136 C135 H114 108.4 . .
N34 C135 H115 108.4 . .
C136 C135 H115 108.4 . .
H114 C135 H115 107.4 . .
C135 C136 H116 109.5 . .
C135 C136 H117 109.5 . .
H116 C136 H117 109.5 . .
C135 C136 H118 109.5 . .
H116 C136 H118 109.5 . .
H117 C136 H118 109.5 . .
N34 C137 C138 115.3(3) . .
N34 C137 H119 108.4 . .
C138 C137 H119 108.4 . .
N34 C137 H120 108.4 . .
C138 C137 H120 108.4 . .
H119 C137 H120 107.5 . .
C137 C138 H121 109.5 . .
C137 C138 H122 109.5 . .
H121 C138 H122 109.5 . .
C137 C138 H123 109.5 . .
H121 C138 H123 109.5 . .
H122 C138 H123 109.5 . .
C140 C139 N34 116.0(3) . .
C140 C139 H124 108.3 . .
N34 C139 H124 108.3 . .
C140 C139 H125 108.3 . .
N34 C139 H125 108.3 . .
H124 C139 H125 107.4 . .
C139 C140 H126 109.5 . .
C139 C140 H127 109.5 . .
H126 C140 H127 109.5 . .
C139 C140 H128 109.5 . .
H126 C140 H128 109.5 . .
H127 C140 H128 109.5 . .
C147 N35 C145 111.7(3) . .
C147 N35 C143 106.7(3) . .
C145 N35 C143 111.0(3) . .
C147 N35 C141 111.2(3) . .
C145 N35 C141 105.0(3) . .
C143 N35 C141 111.3(3) . .
C142 C141 N35 115.8(4) . .
C142 C141 H129 108.3 . .
N35 C141 H129 108.3 . .
C142 C141 H130 108.3 . .
N35 C141 H130 108.3 . .
H129 C141 H130 107.4 . .
C141 C142 H131 109.5 . .
C141 C142 H132 109.5 . .
H131 C142 H132 109.5 . .
C141 C142 H133 109.5 . .
H131 C142 H133 109.5 . .
H132 C142 H133 109.5 . .
C144 C143 N35 115.9(4) . .
C144 C143 H134 108.3 . .
N35 C143 H134 108.3 . .
C144 C143 H135 108.3 . .
N35 C143 H135 108.3 . .
H134 C143 H135 107.4 . .
C143 C144 H136 109.5 . .
C143 C144 H137 109.5 . .
H136 C144 H137 109.5 . .
C143 C144 H138 109.5 . .
H136 C144 H138 109.5 . .
H137 C144 H138 109.5 . .
N35 C145 C146 115.0(3) . .
N35 C145 H139 108.5 . .
C146 C145 H139 108.5 . .
N35 C145 H140 108.5 . .
C146 C145 H140 108.5 . .
H139 C145 H140 107.5 . .
C145 C146 H141 109.5 . .
C145 C146 H142 109.5 . .
H141 C146 H142 109.5 . .
C145 C146 H143 109.5 . .
H141 C146 H143 109.5 . .
H142 C146 H143 109.5 . .
N35 C147 C148 115.7(3) . .
N35 C147 H144 108.4 . .
C148 C147 H144 108.4 . .
N35 C147 H145 108.4 . .
C148 C147 H145 108.4 . .
H144 C147 H145 107.4 . .
C147 C148 H146 109.5 . .
C147 C148 H147 109.5 . .
H146 C148 H147 109.5 . .
C147 C148 H148 109.5 . .
H146 C148 H148 109.5 . .
H147 C148 H148 109.5 . .
C155 N36 C153 111.6(3) . .
C155 N36 C151 106.0(3) . .
C153 N36 C151 111.4(3) . .
C155 N36 C149 110.4(3) . .
C153 N36 C149 106.2(3) . .
C151 N36 C149 111.3(3) . .
C150 C149 N36 116.2(4) . .
C150 C149 H149 108.2 . .
N36 C149 H149 108.2 . .
C150 C149 H150 108.2 . .
N36 C149 H150 108.2 . .
H149 C149 H150 107.4 . .
C149 C150 H151 109.5 . .
C149 C150 H152 109.5 . .
H151 C150 H152 109.5 . .
C149 C150 H153 109.5 . .
H151 C150 H153 109.5 . .
H152 C150 H153 109.5 . .
C152 C151 N36 116.5(4) . .
C152 C151 H154 108.2 . .
N36 C151 H154 108.2 . .
C152 C151 H155 108.2 . .
N36 C151 H155 108.2 . .
H154 C151 H155 107.3 . .
C151 C152 H156 109.5 . .
C151 C152 H157 109.5 . .
H156 C152 H157 109.5 . .
C151 C152 H158 109.5 . .
H156 C152 H158 109.5 . .
H157 C152 H158 109.5 . .
N36 C153 C154 115.4(3) . .
N36 C153 H159 108.4 . .
C154 C153 H159 108.4 . .
N36 C153 H160 108.4 . .
C154 C153 H160 108.4 . .
H159 C153 H160 107.5 . .
C153 C154 H161 109.5 . .
C153 C154 H162 109.5 . .
H161 C154 H162 109.5 . .
C153 C154 H163 109.5 . .
H161 C154 H163 109.5 . .
H162 C154 H163 109.5 . .
N36 C155 C156 115.8(3) . .
N36 C155 H164 108.3 . .
C156 C155 H164 108.3 . .
N36 C155 H165 108.3 . .
C156 C155 H165 108.3 . .
H164 C155 H165 107.4 . .
C155 C156 H166 109.5 . .
C155 C156 H167 109.5 . .
H166 C156 H167 109.5 . .
C155 C156 H168 109.5 . .
H166 C156 H168 109.5 . .
H167 C156 H168 109.5 . .
C157 O13 H169 109.5 . .
O13 C157 H170 109.5 . .
O13 C157 H171 109.5 . .
H170 C157 H171 109.5 . .
O13 C157 H172 109.5 . .
H170 C157 H172 109.5 . .
H171 C157 H172 109.5 . .
C158 O14 H173 109.5 . .
O14 C158 H174 109.5 . .
O14 C158 H175 109.5 . .
H174 C158 H175 109.5 . .
O14 C158 H176 109.5 . .
H174 C158 H176 109.5 . .
H175 C158 H176 109.5 . .
C159 O15 H177 109.5 . .
O15 C159 H178 109.5 . .
O15 C159 H179 109.5 . .
H178 C159 H179 109.5 . .
O15 C159 H180 109.5 . .
H178 C159 H180 109.5 . .
H179 C159 H180 109.5 . .
C160 O16 H181 109.5 . .
O16 C160 H182 109.5 . .
O16 C160 H183 109.5 . .
H182 C160 H183 109.5 . .
O16 C160 H184 109.5 . .
H182 C160 H184 109.5 . .
H183 C160 H184 109.5 . .
C161 O17 H185 109.5 . .
O17 C161 H186 109.5 . .
O17 C161 H187 109.5 . .
H186 C161 H187 109.5 . .
O17 C161 H188 109.5 . .
H186 C161 H188 109.5 . .
H187 C161 H188 109.5 . .
C162 O18 H189 109.5 . .
O18 C162 H190 109.5 . .
O18 C162 H191 109.5 . .
H190 C162 H191 109.5 . .
O18 C162 H192 109.5 . .
H190 C162 H192 109.5 . .
H191 C162 H192 109.5 . .
C163 O19 H193 109.5 . .
O19 C163 H194 109.5 . .
O19 C163 H195 109.5 . .
H194 C163 H195 109.5 . .
O19 C163 H196 109.5 . .
H194 C163 H196 109.5 . .
H195 C163 H196 109.5 . .
C164 O20 H197 109.5 . .
O20 C164 H198 109.5 . .
O20 C164 H199 109.5 . .
H198 C164 H199 109.5 . .
O20 C164 H200 109.5 . .
H198 C164 H200 109.5 . .
H199 C164 H200 109.5 . .
C165 O21 H201 109.5 . .
O21 C165 H202 109.5 . .
O21 C165 H203 109.5 . .
H202 C165 H203 109.5 . .
O21 C165 H204 109.5 . .
H202 C165 H204 109.5 . .
H203 C165 H204 109.5 . .
C166 O22 H205 109.5 . .
O22 C166 H206 109.5 . .
O22 C166 H207 109.5 . .
H206 C166 H207 109.5 . .
O22 C166 H208 109.5 . .
H206 C166 H208 109.5 . .
H207 C166 H208 109.5 . .
H214 C168 H215 109.5 . .
H214 C168 H216 109.5 . .
H215 C168 H216 109.5 . .
H222 C170 H223 109.5 . .
H222 C170 H224 109.5 . .
H223 C170 H224 109.5 . .

loop_
_geom_bond_atom_site_label_1
_geom_bond_atom_site_label_2
_geom_bond_distance
_geom_bond_site_symmetry_2
Mn1 O1 1.882(2) .
Mn1 O2 1.900(2) .
Mn1 N2 2.016(3) .
Mn1 N1 2.032(3) .
Mn1 N16 2.321(3) .
Mn1 N33 2.412(3) .
Mn2 O3 1.868(2) .
Mn2 O4 1.895(2) .
Mn2 N4 2.020(3) .
Mn2 N3 2.023(3) .
Mn2 N17 2.337(3) .
Mn2 N32 2.423(3) .
Mn3 O5 1.878(3) .
Mn3 O6 1.896(2) .
Mn3 N6 2.013(3) .
Mn3 N5 2.029(3) .
Mn3 N22 2.327(3) .
Mn3 N20 2.411(3) .
Mn4 O7 1.876(3) .
Mn4 O8 1.899(2) .
Mn4 N8 2.015(3) .
Mn4 N7 2.037(3) .
Mn4 N30 2.321(3) .
Mn4 N23 2.413(3) 1_554
Mn5 O9 1.871(3) .
Mn5 O10 1.895(2) .
Mn5 N10 2.015(3) .
Mn5 N9 2.027(3) .
Mn5 N26 2.326(3) .
Mn5 N21 2.424(3) .
Mn6 O11 1.877(3) .
Mn6 O12 1.897(2) .
Mn6 N12 2.015(3) .
Mn6 N11 2.021(3) .
Mn6 N29 2.333(3) .
Mn6 N25 2.421(3) .
Fe1 C3 1.938(4) .
Fe1 C4 1.942(4) .
Fe1 C5 1.971(4) .
Fe1 C6 1.974(4) .
Fe1 C1 1.981(4) .
Fe1 C2 1.981(4) .
Fe2 C9 1.949(4) .
Fe2 C12 1.949(4) .
Fe2 C10 1.967(4) .
Fe2 C8 1.972(4) .
Fe2 C11 1.973(4) .
Fe2 C7 1.979(4) .
Fe3 C13 1.931(4) .
Fe3 C16 1.939(4) .
Fe3 C15 1.972(4) .
Fe3 C18 1.976(3) .
Fe3 C17 1.980(3) .
Fe3 C14 1.984(4) .
Br1 C22 1.902(3) .
Br2 C32 1.910(4) .
Br3 C41 1.905(4) .
Br4 C51 1.905(4) .
Br5 C60 1.909(4) .
Br6 C70 1.906(4) .
Br7 C79 1.903(4) .
Br8 C89 1.912(4) .
Br9 C98 1.904(4) .
Br10 C108 1.907(4) .
Br11 C117 1.897(4) .
Br12 C127 1.902(4) .
N1 C25 1.291(4) .
N1 C26 1.477(4) .
N2 C29 1.288(4) .
N2 C28 1.474(4) .
N3 C44 1.289(4) .
N3 C45 1.473(4) .
N4 C48 1.282(4) .
N4 C47 1.472(4) .
N5 C63 1.297(5) .
N5 C64 1.479(4) .
N6 C67 1.285(5) .
N6 C66 1.485(4) .
N7 C82 1.290(5) .
N7 C83 1.478(4) .
N8 C86 1.284(5) .
N8 C85 1.477(4) .
N9 C101 1.290(5) .
N9 C102 1.475(5) .
N10 C105 1.288(5) .
N10 C104 1.476(4) .
N11 C120 1.298(5) .
N11 C121 1.476(4) .
N12 C124 1.289(5) .
N12 C123 1.475(4) .
N16 C1 1.156(4) .
N17 C2 1.151(4) .
N18 C3 1.151(5) .
N19 C4 1.144(4) .
N20 C5 1.154(4) .
N21 C6 1.150(4) 2_655
N22 C7 1.156(4) .
N23 C8 1.153(4) .
N23 Mn4 2.413(3) 1_556
N24 C9 1.147(5) .
N25 C10 1.159(4) 2_664
N26 C11 1.160(4) .
N27 C12 1.134(4) .
N28 C13 1.159(5) .
N29 C14 1.149(4) .
N30 C15 1.162(4) .
N31 C16 1.148(5) .
N32 C17 1.148(4) .
N33 C18 1.149(4) 2_765
O1 C19 1.326(4) .
O2 C35 1.323(4) .
O3 C38 1.334(4) .
O4 C54 1.334(4) .
O5 C57 1.328(4) .
O6 C73 1.331(4) .
O7 C76 1.317(4) .
O8 C92 1.322(4) .
O9 C95 1.321(4) .
O10 C111 1.325(4) .
O11 C114 1.318(4) .
O12 C130 1.328(4) .
C6 N21 1.150(4) 3_664
C10 N25 1.159(4) 3_565
C18 N33 1.149(4) 3_674
C19 C20 1.404(5) .
C19 C24 1.411(5) .
C20 C21 1.377(5) .
C20 H1 0.9500 .
C21 C22 1.402(5) .
C21 H2 0.9500 .
C22 C23 1.359(5) .
C23 C24 1.413(5) .
C23 H3 0.9500 .
C24 C25 1.439(5) .
C25 H4 0.9500 .
C26 C27 1.537(5) .
C26 H5C 0.9900 .
C26 H6D 0.9900 .
C27 C37 1.526(5) .
C27 C36 1.532(5) .
C27 C28 1.538(5) .
C28 H7A 0.9900 .
C28 H8B 0.9900 .
C29 C30 1.444(5) .
C29 H9 0.9500 .
C30 C31 1.407(5) .
C30 C35 1.408(5) .
C31 C32 1.373(5) .
C31 H10 0.9500 .
C32 C33 1.383(5) .
C33 C34 1.379(5) .
C33 H11 0.9500 .
C34 C35 1.409(5) .
C34 H12 0.9500 .
C36 H13A 0.9800 .
C36 H14B 0.9800 .
C36 H15C 0.9800 .
C37 H16A 0.9800 .
C37 H17B 0.9800 .
C37 H18C 0.9800 .
C38 C43 1.391(5) .
C38 C39 1.421(5) .
C39 C40 1.380(5) .
C39 H19 0.9500 .
C40 C41 1.390(5) .
C40 H20 0.9500 .
C41 C42 1.363(5) .
C42 C43 1.407(5) .
C42 H21 0.9500 .
C43 C44 1.454(5) .
C44 H22 0.9500 .
C45 C46 1.530(5) .
C45 H23A 0.9900 .
C45 H24B 0.9900 .
C46 C47 1.527(5) .
C46 C56 1.538(5) .
C46 C55 1.542(5) .
C47 H25A 0.9900 .
C47 H26B 0.9900 .
C48 C49 1.443(5) .
C48 H27 0.9500 .
C49 C54 1.412(5) .
C49 C50 1.414(5) .
C50 C51 1.371(5) .
C50 H28 0.9500 .
C51 C52 1.382(5) .
C52 C53 1.380(5) .
C52 H29 0.9500 .
C53 C54 1.400(5) .
C53 H30 0.9500 .
C55 H31A 0.9800 .
C55 H32B 0.9800 .
C55 H33C 0.9800 .
C56 H34A 0.9800 .
C56 H35B 0.9800 .
C56 H36C 0.9800 .
C57 C58 1.417(5) .
C57 C62 1.418(5) .
C58 C59 1.367(5) .
C58 H37 0.9500 .
C59 C60 1.387(5) .
C59 H38 0.9500 .
C60 C61 1.366(5) .
C61 C62 1.409(5) .
C61 H39 0.9500 .
C62 C63 1.445(5) .
C63 H40 0.9500 .
C64 C65 1.524(5) .
C64 H41A 0.9900 .
C64 H42B 0.9900 .
C65 C75 1.531(5) .
C65 C66 1.533(5) .
C65 C74 1.551(5) .
C66 H43A 0.9900 .
C66 H44B 0.9900 .
C67 C68 1.445(5) .
C67 H45 0.9500 .
C68 C69 1.407(5) .
C68 C73 1.407(5) .
C69 C70 1.372(5) .
C69 H46 0.9500 .
C70 C71 1.396(5) .
C71 C72 1.373(5) .
C71 H47 0.9500 .
C72 C73 1.405(5) .
C72 H48 0.9500 .
C74 H49A 0.9800 .
C74 H50B 0.9800 .
C74 H51C 0.9800 .
C75 H52A 0.9800 .
C75 H53B 0.9800 .
C75 H54C 0.9800 .
C76 C81 1.407(5) .
C76 C77 1.413(5) .
C77 C78 1.367(5) .
C77 H55 0.9500 .
C78 C79 1.389(5) .
C78 H56 0.9500 .
C79 C80 1.357(5) .
C80 C81 1.408(5) .
C80 H57 0.9500 .
C81 C82 1.459(5) .
C82 H58 0.9500 .
C83 C84 1.528(5) .
C83 H59A 0.9900 .
C83 H60B 0.9900 .
C84 C85 1.523(5) .
C84 C94 1.529(5) .
C84 C93 1.543(5) .
C85 H61A 0.9900 .
C85 H62B 0.9900 .
C86 C87 1.448(5) .
C86 H63 0.9500 .
C87 C88 1.404(5) .
C87 C92 1.411(5) .
C88 C89 1.380(5) .
C88 H64 0.9500 .
C89 C90 1.380(5) .
C90 C91 1.374(5) .
C90 H65 0.9500 .
C91 C92 1.405(5) .
C91 H66 0.9500 .
C93 H67A 0.9800 .
C93 H68B 0.9800 .
C93 H69C 0.9800 .
C94 H70A 0.9800 .
C94 H71B 0.9800 .
C94 H72C 0.9800 .
C95 C100 1.405(5) .
C95 C96 1.413(5) .
C96 C97 1.376(5) .
C96 H73 0.9500 .
C97 C98 1.392(5) .
C97 H74 0.9500 .
C98 C99 1.365(5) .
C99 C100 1.408(5) .
C99 H75 0.9500 .
C100 C101 1.447(5) .
C101 H76 0.9500 .
C102 C103 1.533(5) .
C102 H77A 0.9900 .
C102 H78B 0.9900 .
C103 C113 1.527(5) .
C103 C104 1.537(5) .
C103 C112 1.538(5) .
C104 H79C 0.9900 .
C104 H80D 0.9900 .
C105 C106 1.438(5) .
C105 H81 0.9500 .
C106 C107 1.404(5) .
C106 C111 1.412(5) .
C107 C108 1.376(5) .
C107 H82 0.9500 .
C108 C109 1.395(5) .
C109 C110 1.370(5) .
C109 H83 0.9500 .
C110 C111 1.408(5) .
C110 H84 0.9500 .
C112 H85A 0.9800 .
C112 H86B 0.9800 .
C112 H87C 0.9800 .
C113 H88D 0.9800 .
C113 H89E 0.9800 .
C113 H90F 0.9800 .
C114 C119 1.408(5) .
C114 C115 1.417(5) .
C115 C116 1.365(5) .
C115 H91 0.9500 .
C116 C117 1.397(5) .
C116 H92 0.9500 .
C117 C118 1.371(5) .
C118 C119 1.413(5) .
C118 H93 0.9500 .
C119 C120 1.443(5) .
C120 H94 0.9500 .
C121 C122 1.537(5) .
C121 H95A 0.9900 .
C121 H96B 0.9900 .
C122 C123 1.530(5) .
C122 C131 1.531(5) .
C122 C132 1.533(5) .
C123 H97C 0.9900 .
C123 H98D 0.9900 .
C124 C125 1.449(5) .
C124 H99 0.9500 .
C125 C126 1.409(5) .
C125 C130 1.409(5) .
C126 C127 1.379(5) .
C126 H100 0.9500 .
C127 C128 1.384(6) .
C128 C129 1.371(6) .
C128 H101 0.9500 .
C129 C130 1.411(5) .
C129 H102 0.9500 .
C131 H103 0.9800 .
C131 H104 0.9800 .
C131 H105 0.9800 .
C132 H106 0.9800 .
C132 H107 0.9800 .
C132 H108 0.9800 .
N34 C137 1.512(4) .
N34 C135 1.512(4) .
N34 C133 1.516(4) .
N34 C139 1.533(4) .
C133 C134 1.508(5) .
C133 H109 0.9900 .
C133 H110 0.9900 .
C134 H111 0.9800 .
C134 H112 0.9800 .
C134 H113 0.9800 .
C135 C136 1.534(5) .
C135 H114 0.9900 .
C135 H115 0.9900 .
C136 H116 0.9800 .
C136 H117 0.9800 .
C136 H118 0.9800 .
C137 C138 1.518(5) .
C137 H119 0.9900 .
C137 H120 0.9900 .
C138 H121 0.9800 .
C138 H122 0.9800 .
C138 H123 0.9800 .
C139 C140 1.515(5) .
C139 H124 0.9900 .
C139 H125 0.9900 .
C140 H126 0.9800 .
C140 H127 0.9800 .
C140 H128 0.9800 .
N35 C147 1.494(5) .
N35 C145 1.514(5) .
N35 C143 1.521(5) .
N35 C141 1.528(5) .
C141 C142 1.504(6) .
C141 H129 0.9900 .
C141 H130 0.9900 .
C142 H131 0.9800 .
C142 H132 0.9800 .
C142 H133 0.9800 .
C143 C144 1.514(6) .
C143 H134 0.9900 .
C143 H135 0.9900 .
C144 H136 0.9800 .
C144 H137 0.9800 .
C144 H138 0.9800 .
C145 C146 1.516(5) .
C145 H139 0.9900 .
C145 H140 0.9900 .
C146 H141 0.9800 .
C146 H142 0.9800 .
C146 H143 0.9800 .
C147 C148 1.517(6) .
C147 H144 0.9900 .
C147 H145 0.9900 .
C148 H146 0.9800 .
C148 H147 0.9800 .
C148 H148 0.9800 .
N36 C155 1.502(5) .
N36 C153 1.502(5) .
N36 C151 1.519(5) .
N36 C149 1.526(5) .
C149 C150 1.510(6) .
C149 H149 0.9900 .
C149 H150 0.9900 .
C150 H151 0.9800 .
C150 H152 0.9800 .
C150 H153 0.9800 .
C151 C152 1.492(6) .
C151 H154 0.9900 .
C151 H155 0.9900 .
C152 H156 0.9800 .
C152 H157 0.9800 .
C152 H158 0.9800 .
C153 C154 1.517(6) .
C153 H159 0.9900 .
C153 H160 0.9900 .
C154 H161 0.9800 .
C154 H162 0.9800 .
C154 H163 0.9800 .
C155 C156 1.524(6) .
C155 H164 0.9900 .
C155 H165 0.9900 .
C156 H166 0.9800 .
C156 H167 0.9800 .
C156 H168 0.9800 .
O13 C157 1.388(5) .
O13 H169 0.8400 .
C157 H170 0.9800 .
C157 H171 0.9800 .
C157 H172 0.9800 .
O14 C158 1.386(5) .
O14 H173 0.8400 .
C158 H174 0.9800 .
C158 H175 0.9800 .
C158 H176 0.9800 .
O15 C159 1.409(5) .
O15 H177 0.8400 .
C159 H178 0.9800 .
C159 H179 0.9800 .
C159 H180 0.9800 .
O16 C160 1.359(5) .
O16 H181 0.8400 .
C160 H182 0.9800 .
C160 H183 0.9800 .
C160 H184 0.9800 .
O17 C161 1.311(6) .
O17 H185 0.8400 .
C161 H186 0.9800 .
C161 H187 0.9800 .
C161 H188 0.9800 .
O18 C162 1.370(5) .
O18 H189 0.8400 .
C162 H190 0.9800 .
C162 H191 0.9800 .
C162 H192 0.9800 .
O19 C163 1.391(5) .
O19 H193 0.8400 .
C163 H194 0.9800 .
C163 H195 0.9800 .
C163 H196 0.9800 .
O20 C164 1.411(5) .
O20 H197 0.8400 .
C164 H198 0.9800 .
C164 H199 0.9800 .
C164 H200 0.9800 .
O21 C165 1.391(5) .
O21 H201 0.8400 .
C165 H202 0.9800 .
C165 H203 0.9800 .
C165 H204 0.9800 .
O22 C166 1.337(5) .
O22 H205 0.8400 .
C166 H206 0.9800 .
C166 H207 0.9800 .
C166 H208 0.9800 .
O23A C167 1.384(8) .
O23A H209 0.8400 .
C167 H210 0.9800 .
C167 H211 0.9800 .
C167 H212 0.9800 .
C168 H214 0.9800 .
C168 H215 0.9800 .
C168 H216 0.9800 .
O24A C169 1.293(8) .
O24A H217 0.8400 .
C169 H218 0.9800 .
C169 H219 0.9800 .
C169 H220 0.9800 .
C170 H222 0.9800 .
C170 H223 0.9800 .
C170 H224 0.9800 .

loop_
_geom_torsion_atom_site_label_1
_geom_torsion_atom_site_label_2
_geom_torsion_atom_site_label_3
_geom_torsion_atom_site_label_4
_geom_torsion
_geom_torsion_site_symmetry_1
_geom_torsion_site_symmetry_4
O1 Mn1 N1 C25 -24.7(3) . .
O2 Mn1 N1 C25 35(2) . .
N2 Mn1 N1 C25 149.6(3) . .
N16 Mn1 N1 C25 -121.9(3) . .
N33 Mn1 N1 C25 62.8(3) . .
O1 Mn1 N1 C26 154.1(3) . .
O2 Mn1 N1 C26 -146(2) . .
N2 Mn1 N1 C26 -31.7(3) . .
N16 Mn1 N1 C26 56.8(3) . .
N33 Mn1 N1 C26 -118.5(3) . .
O1 Mn1 N2 C29 -34.6(12) . .
O2 Mn1 N2 C29 33.3(3) . .
N1 Mn1 N2 C29 -144.2(3) . .
N16 Mn1 N2 C29 128.8(3) . .
N33 Mn1 N2 C29 -57.3(3) . .
O1 Mn1 N2 C28 142.8(10) . .
O2 Mn1 N2 C28 -149.3(3) . .
N1 Mn1 N2 C28 33.2(3) . .
N16 Mn1 N2 C28 -53.8(3) . .
N33 Mn1 N2 C28 120.0(3) . .
O3 Mn2 N3 C44 -24.6(3) . .
O4 Mn2 N3 C44 37(2) . .
N4 Mn2 N3 C44 152.3(3) . .
N17 Mn2 N3 C44 -119.1(3) . .
N32 Mn2 N3 C44 63.5(3) . .
O3 Mn2 N3 C45 152.8(3) . .
O4 Mn2 N3 C45 -145.9(18) . .
N4 Mn2 N3 C45 -30.4(3) . .
N17 Mn2 N3 C45 58.2(3) . .
N32 Mn2 N3 C45 -119.1(3) . .
O3 Mn2 N4 C48 -8.6(15) . .
O4 Mn2 N4 C48 30.7(3) . .
N3 Mn2 N4 C48 -146.1(3) . .
N17 Mn2 N4 C48 127.3(3) . .
N32 Mn2 N4 C48 -60.4(3) . .
O3 Mn2 N4 C47 169.4(12) . .
O4 Mn2 N4 C47 -151.2(3) . .
N3 Mn2 N4 C47 31.9(3) . .
N17 Mn2 N4 C47 -54.7(3) . .
N32 Mn2 N4 C47 117.6(3) . .
O5 Mn3 N5 C63 -24.6(3) . .
O6 Mn3 N5 C63 28(3) . .
N6 Mn3 N5 C63 149.9(3) . .
N22 Mn3 N5 C63 -121.6(3) . .
N20 Mn3 N5 C63 62.8(3) . .
O5 Mn3 N5 C64 154.2(3) . .
O6 Mn3 N5 C64 -153(3) . .
N6 Mn3 N5 C64 -31.4(3) . .
N22 Mn3 N5 C64 57.1(3) . .
N20 Mn3 N5 C64 -118.5(3) . .
O5 Mn3 N6 C67 -29.3(12) . .
O6 Mn3 N6 C67 32.3(3) . .
N5 Mn3 N6 C67 -145.7(3) . .
N22 Mn3 N6 C67 127.5(3) . .
N20 Mn3 N6 C67 -59.2(3) . .
O5 Mn3 N6 C66 149.3(10) . .
O6 Mn3 N6 C66 -149.0(3) . .
N5 Mn3 N6 C66 32.9(3) . .
N22 Mn3 N6 C66 -53.9(3) . .
N20 Mn3 N6 C66 119.5(3) . .
O7 Mn4 N7 C82 -25.3(3) . .
O8 Mn4 N7 C82 41(2) . .
N8 Mn4 N7 C82 149.9(3) . .
N30 Mn4 N7 C82 -121.6(3) . .
N23 Mn4 N7 C82 62.4(3) 1_554 .
O7 Mn4 N7 C83 153.3(3) . .
O8 Mn4 N7 C83 -141(2) . .
N8 Mn4 N7 C83 -31.5(3) . .
N30 Mn4 N7 C83 57.0(3) . .
N23 Mn4 N7 C83 -119.0(3) 1_554 .
O7 Mn4 N8 C86 -31.6(14) . .
O8 Mn4 N8 C86 32.4(3) . .
N7 Mn4 N8 C86 -144.3(3) . .
N30 Mn4 N8 C86 128.7(3) . .
N23 Mn4 N8 C86 -57.8(3) 1_554 .
O7 Mn4 N8 C85 145.1(12) . .
O8 Mn4 N8 C85 -150.9(3) . .
N7 Mn4 N8 C85 32.3(3) . .
N30 Mn4 N8 C85 -54.7(3) . .
N23 Mn4 N8 C85 118.8(3) 1_554 .
O9 Mn5 N9 C101 -25.4(3) . .
O10 Mn5 N9 C101 38.4(17) . .
N10 Mn5 N9 C101 150.9(3) . .
N26 Mn5 N9 C101 -120.2(3) . .
N21 Mn5 N9 C101 62.6(3) . .
O9 Mn5 N9 C102 152.9(3) . .
O10 Mn5 N9 C102 -143.3(15) . .
N10 Mn5 N9 C102 -30.8(3) . .
N26 Mn5 N9 C102 58.1(3) . .
N21 Mn5 N9 C102 -119.1(3) . .
O9 Mn5 N10 C105 -19.6(16) . .
O10 Mn5 N10 C105 30.7(3) . .
N9 Mn5 N10 C105 -145.5(3) . .
N26 Mn5 N10 C105 127.6(3) . .
N21 Mn5 N10 C105 -59.6(3) . .
O9 Mn5 N10 C104 158.3(13) . .
O10 Mn5 N10 C104 -151.4(3) . .
N9 Mn5 N10 C104 32.4(3) . .
N26 Mn5 N10 C104 -54.5(3) . .
N21 Mn5 N10 C104 118.3(3) . .
O11 Mn6 N11 C120 -24.0(3) . .
O12 Mn6 N11 C120 29(3) . .
N12 Mn6 N11 C120 151.5(3) . .
N29 Mn6 N11 C120 -119.7(3) . .
N25 Mn6 N11 C120 63.5(3) . .
O11 Mn6 N11 C121 153.9(3) . .
O12 Mn6 N11 C121 -153(2) . .
N12 Mn6 N11 C121 -30.7(3) . .
N29 Mn6 N11 C121 58.1(3) . .
N25 Mn6 N11 C121 -118.7(3) . .
O11 Mn6 N12 C124 -18.9(12) . .
O12 Mn6 N12 C124 31.7(3) . .
N11 Mn6 N12 C124 -146.0(3) . .
N29 Mn6 N12 C124 127.5(3) . .
N25 Mn6 N12 C124 -59.9(3) . .
O11 Mn6 N12 C123 159.6(10) . .
O12 Mn6 N12 C123 -149.8(2) . .
N11 Mn6 N12 C123 32.5(3) . .
N29 Mn6 N12 C123 -54.0(2) . .
N25 Mn6 N12 C123 118.6(2) . .
O1 Mn1 N16 C1 -153.0(13) . .
O2 Mn1 N16 C1 117.9(13) . .
N2 Mn1 N16 C1 28.8(13) . .
N1 Mn1 N16 C1 -63.2(13) . .
N33 Mn1 N16 C1 -24.9(18) . .
O3 Mn2 N17 C2 -144.3(14) . .
O4 Mn2 N17 C2 127.6(14) . .
N4 Mn2 N17 C2 39.0(14) . .
N3 Mn2 N17 C2 -53.8(14) . .
N32 Mn2 N17 C2 -34.6(18) . .
O5 Mn3 N20 C5 85.7(8) . .
O6 Mn3 N20 C5 173.7(8) . .
N6 Mn3 N20 C5 -97.4(8) . .
N5 Mn3 N20 C5 -5.0(8) . .
N22 Mn3 N20 C5 -39.2(13) . .
O9 Mn5 N21 C6 82.7(7) . 2_655
O10 Mn5 N21 C6 170.6(7) . 2_655
N10 Mn5 N21 C6 -100.3(7) . 2_655
N9 Mn5 N21 C6 -7.7(7) . 2_655
N26 Mn5 N21 C6 -29.1(13) . 2_655
O5 Mn3 N22 C7 -149.7(12) . .
O6 Mn3 N22 C7 121.6(12) . .
N6 Mn3 N22 C7 32.7(12) . .
N5 Mn3 N22 C7 -59.6(12) . .
N20 Mn3 N22 C7 -25.3(17) . .
O11 Mn6 N25 C10 84.7(7) . 2_664
O12 Mn6 N25 C10 172.2(7) . 2_664
N12 Mn6 N25 C10 -99.0(7) . 2_664
N11 Mn6 N25 C10 -6.2(7) . 2_664
N29 Mn6 N25 C10 -30.0(13) . 2_664
O9 Mn5 N26 C11 -149.2(14) . .
O10 Mn5 N26 C11 122.3(14) . .
N10 Mn5 N26 C11 33.3(14) . .
N9 Mn5 N26 C11 -59.2(14) . .
N21 Mn5 N26 C11 -37.8(19) . .
O11 Mn6 N29 C14 -147.2(13) . .
O12 Mn6 N29 C14 124.6(13) . .
N12 Mn6 N29 C14 35.9(13) . .
N11 Mn6 N29 C14 -56.8(13) . .
N25 Mn6 N29 C14 -33.0(18) . .
O7 Mn4 N30 C15 -150.4(14) . .
O8 Mn4 N30 C15 120.4(14) . .
N8 Mn4 N30 C15 31.4(14) . .
N7 Mn4 N30 C15 -60.7(14) . .
N23 Mn4 N30 C15 -28.4(19) 1_554 .
O3 Mn2 N32 C17 82.9(7) . .
O4 Mn2 N32 C17 170.4(7) . .
N4 Mn2 N32 C17 -100.8(7) . .
N3 Mn2 N32 C17 -8.0(7) . .
N17 Mn2 N32 C17 -27.3(12) . .
O1 Mn1 N33 C18 83.9(7) . 2_765
O2 Mn1 N33 C18 172.3(7) . 2_765
N2 Mn1 N33 C18 -98.5(7) . 2_765
N1 Mn1 N33 C18 -6.4(7) . 2_765
N16 Mn1 N33 C18 -44.7(12) . 2_765
O2 Mn1 O1 C19 -137.5(3) . .
N2 Mn1 O1 C19 -69.6(11) . .
N1 Mn1 O1 C19 40.1(3) . .
N16 Mn1 O1 C19 127.2(3) . .
N33 Mn1 O1 C19 -46.8(3) . .
O1 Mn1 O2 C35 132.6(3) . .
N2 Mn1 O2 C35 -41.8(3) . .
N1 Mn1 O2 C35 73(2) . .
N16 Mn1 O2 C35 -130.3(3) . .
N33 Mn1 O2 C35 45.1(3) . .
O4 Mn2 O3 C38 -139.2(3) . .
N4 Mn2 O3 C38 -99.8(13) . .
N3 Mn2 O3 C38 37.7(3) . .
N17 Mn2 O3 C38 124.4(3) . .
N32 Mn2 O3 C38 -48.0(3) . .
O3 Mn2 O4 C54 132.6(3) . .
N4 Mn2 O4 C54 -44.4(3) . .
N3 Mn2 O4 C54 71.3(19) . .
N17 Mn2 O4 C54 -133.0(3) . .
N32 Mn2 O4 C54 44.5(3) . .
O6 Mn3 O5 C57 -138.4(3) . .
N6 Mn3 O5 C57 -76.8(11) . .
N5 Mn3 O5 C57 39.7(3) . .
N22 Mn3 O5 C57 126.6(3) . .
N20 Mn3 O5 C57 -46.9(3) . .
O5 Mn3 O6 C73 131.5(3) . .
N6 Mn3 O6 C73 -43.1(3) . .
N5 Mn3 O6 C73 79(3) . .
N22 Mn3 O6 C73 -131.6(3) . .
N20 Mn3 O6 C73 44.1(3) . .
O8 Mn4 O7 C76 -136.6(3) . .
N8 Mn4 O7 C76 -72.6(13) . .
N7 Mn4 O7 C76 40.3(3) . .
N30 Mn4 O7 C76 127.4(3) . .
N23 Mn4 O7 C76 -46.3(3) 1_554 .
O7 Mn4 O8 C92 134.0(3) . .
N8 Mn4 O8 C92 -41.3(3) . .
N7 Mn4 O8 C92 68(2) . .
N30 Mn4 O8 C92 -129.8(3) . .
N23 Mn4 O8 C92 46.4(3) 1_554 .
O10 Mn5 O9 C95 -138.1(3) . .
N10 Mn5 O9 C95 -87.8(15) . .
N9 Mn5 O9 C95 38.2(3) . .
N26 Mn5 O9 C95 125.1(3) . .
N21 Mn5 O9 C95 -47.8(3) . .
O9 Mn5 O10 C111 134.6(3) . .
N10 Mn5 O10 C111 -41.9(3) . .
N9 Mn5 O10 C111 70.7(17) . .
N26 Mn5 O10 C111 -130.8(3) . .
N21 Mn5 O10 C111 46.6(3) . .
O12 Mn6 O11 C114 -140.4(3) . .
N12 Mn6 O11 C114 -89.7(11) . .
N11 Mn6 O11 C114 37.4(3) . .
N29 Mn6 O11 C114 124.1(3) . .
N25 Mn6 O11 C114 -48.7(3) . .
O11 Mn6 O12 C130 130.7(3) . .
N12 Mn6 O12 C130 -44.9(3) . .
N11 Mn6 O12 C130 78(3) . .
N29 Mn6 O12 C130 -133.7(3) . .
N25 Mn6 O12 C130 43.3(3) . .
Mn1 N16 C1 Fe1 -39(4) . .
C3 Fe1 C1 N16 -1(4) . .
C4 Fe1 C1 N16 0(3) . .
C5 Fe1 C1 N16 89(3) . .
C6 Fe1 C1 N16 -87(3) . .
C2 Fe1 C1 N16 179(100) . .
Mn2 N17 C2 Fe1 -53(4) . .
C3 Fe1 C2 N17 5(3) . .
C4 Fe1 C2 N17 -3(4) . .
C5 Fe1 C2 N17 -82(3) . .
C6 Fe1 C2 N17 95(3) . .
C1 Fe1 C2 N17 -175(3) . .
C4 Fe1 C3 N18 129(10) . .
C5 Fe1 C3 N18 39(10) . .
C6 Fe1 C3 N18 -144(10) . .
C1 Fe1 C3 N18 130(9) . .
C2 Fe1 C3 N18 -50(10) . .
C3 Fe1 C4 N19 95(11) . .
C5 Fe1 C4 N19 -179(100) . .
C6 Fe1 C4 N19 4(11) . .
C1 Fe1 C4 N19 -85(11) . .
C2 Fe1 C4 N19 102(11) . .
Mn3 N20 C5 Fe1 11(3) . .
C3 Fe1 C5 N20 -3(3) . .
C4 Fe1 C5 N20 -94(3) . .
C6 Fe1 C5 N20 -53(4) . .
C1 Fe1 C5 N20 -179(100) . .
C2 Fe1 C5 N20 81(3) . .
C3 Fe1 C6 N21 -91(3) . 3_664
C4 Fe1 C6 N21 -1(3) . 3_664
C5 Fe1 C6 N21 -42(5) . 3_664
C1 Fe1 C6 N21 84(3) . 3_664
C2 Fe1 C6 N21 -176(3) . 3_664
Mn3 N22 C7 Fe2 -45(4) . .
C9 Fe2 C7 N22 -5(4) . .
C12 Fe2 C7 N22 3(3) . .
C10 Fe2 C7 N22 94(3) . .
C8 Fe2 C7 N22 -83(3) . .
C11 Fe2 C7 N22 -177(100) . .
Mn4 N23 C8 Fe2 14(3) 1_556 .
C9 Fe2 C8 N23 -93(3) . .
C12 Fe2 C8 N23 -3(3) . .
C10 Fe2 C8 N23 -46(4) . .
C11 Fe2 C8 N23 -178(100) . .
C7 Fe2 C8 N23 82(3) . .
C12 Fe2 C9 N24 108(9) . .
C10 Fe2 C9 N24 17(9) . .
C8 Fe2 C9 N24 -166(9) . .
C11 Fe2 C9 N24 -72(9) . .
C7 Fe2 C9 N24 116(8) . .
C9 Fe2 C10 N25 -1(3) . 3_565
C12 Fe2 C10 N25 -91(3) . 3_565
C8 Fe2 C10 N25 -48(4) . 3_565
C11 Fe2 C10 N25 83(3) . 3_565
C7 Fe2 C10 N25 -176(100) . 3_565
Mn5 N26 C11 Fe2 -43(4) . .
C9 Fe2 C11 N26 -1(3) . .
C12 Fe2 C11 N26 -4(4) . .
C10 Fe2 C11 N26 -88(3) . .
C8 Fe2 C11 N26 89(3) . .
C7 Fe2 C11 N26 179(100) . .
C9 Fe2 C12 N27 132(9) . .
C10 Fe2 C12 N27 -141(9) . .
C8 Fe2 C12 N27 42(9) . .
C11 Fe2 C12 N27 135(9) . .
C7 Fe2 C12 N27 -47(9) . .
C16 Fe3 C13 N28 115(7) . .
C15 Fe3 C13 N28 116(6) . .
C18 Fe3 C13 N28 25(7) . .
C17 Fe3 C13 N28 -158(7) . .
C14 Fe3 C13 N28 -65(7) . .
Mn6 N29 C14 Fe3 -47(4) . .
C13 Fe3 C14 N29 3(3) . .
C16 Fe3 C14 N29 -6(4) . .
C15 Fe3 C14 N29 -177(100) . .
C18 Fe3 C14 N29 -83(3) . .
C17 Fe3 C14 N29 93(3) . .
Mn4 N30 C15 Fe3 -47(4) . .
C13 Fe3 C15 N30 3(4) . .
C16 Fe3 C15 N30 5(3) . .
C18 Fe3 C15 N30 94(3) . .
C17 Fe3 C15 N30 -82(3) . .
C14 Fe3 C15 N30 -176(3) . .
C13 Fe3 C16 N31 91(10) . .
C15 Fe3 C16 N31 -89(10) . .
C18 Fe3 C16 N31 177(100) . .
C17 Fe3 C16 N31 0(10) . .
C14 Fe3 C16 N31 100(10) . .
Mn2 N32 C17 Fe3 16(4) . .
C13 Fe3 C17 N32 -94(3) . .
C16 Fe3 C17 N32 -3(3) . .
C15 Fe3 C17 N32 82(3) . .
C18 Fe3 C17 N32 -53(4) . .
C14 Fe3 C17 N32 -178(100) . .
C13 Fe3 C18 N33 -9(3) . 3_674
C16 Fe3 C18 N33 -100(3) . 3_674
C15 Fe3 C18 N33 176(100) . 3_674
C17 Fe3 C18 N33 -50(4) . 3_674
C14 Fe3 C18 N33 76(3) . 3_674
Mn1 O1 C19 C20 147.8(3) . .
Mn1 O1 C19 C24 -35.7(4) . .
O1 C19 C20 C21 173.1(3) . .
C24 C19 C20 C21 -3.6(5) . .
C19 C20 C21 C22 -0.3(5) . .
C20 C21 C22 C23 3.0(5) . .
C20 C21 C22 Br1 -176.3(3) . .
C21 C22 C23 C24 -1.5(6) . .
Br1 C22 C23 C24 177.8(3) . .
O1 C19 C24 C23 -171.5(3) . .
C20 C19 C24 C23 5.0(5) . .
O1 C19 C24 C25 3.2(5) . .
C20 C19 C24 C25 179.8(3) . .
C22 C23 C24 C19 -2.5(5) . .
C22 C23 C24 C25 -177.5(3) . .
C26 N1 C25 C24 -174.1(3) . .
Mn1 N1 C25 C24 4.7(5) . .
C19 C24 C25 N1 12.2(6) . .
C23 C24 C25 N1 -172.9(3) . .
C25 N1 C26 C27 -128.8(3) . .
Mn1 N1 C26 C27 52.4(4) . .
N1 C26 C27 C37 56.9(4) . .
N1 C26 C27 C36 177.9(3) . .
N1 C26 C27 C28 -66.3(4) . .
C29 N2 C28 C27 121.9(3) . .
Mn1 N2 C28 C27 -55.6(4) . .
C37 C27 C28 N2 -55.5(4) . .
C36 C27 C28 N2 -176.9(3) . .
C26 C27 C28 N2 67.9(4) . .
C28 N2 C29 C30 168.8(3) . .
Mn1 N2 C29 C30 -13.8(5) . .
N2 C29 C30 C31 174.5(3) . .
N2 C29 C30 C35 -12.2(6) . .
C35 C30 C31 C32 1.4(5) . .
C29 C30 C31 C32 174.9(3) . .
C30 C31 C32 C33 -2.6(6) . .
C30 C31 C32 Br2 178.0(3) . .
C31 C32 C33 C34 1.7(6) . .
Br2 C32 C33 C34 -179.0(3) . .
C32 C33 C34 C35 0.5(6) . .
Mn1 O2 C35 C30 29.8(4) . .
Mn1 O2 C35 C34 -153.1(3) . .
C31 C30 C35 O2 177.9(3) . .
C29 C30 C35 O2 4.7(5) . .
C31 C30 C35 C34 0.6(5) . .
C29 C30 C35 C34 -172.5(3) . .
C33 C34 C35 O2 -178.9(3) . .
C33 C34 C35 C30 -1.6(5) . .
Mn2 O3 C38 C43 -32.8(5) . .
Mn2 O3 C38 C39 152.9(3) . .
O3 C38 C39 C40 173.3(3) . .
C43 C38 C39 C40 -1.3(5) . .
C38 C39 C40 C41 -0.7(5) . .
C39 C40 C41 C42 1.7(6) . .
C39 C40 C41 Br3 -178.0(3) . .
C40 C41 C42 C43 -0.7(6) . .
Br3 C41 C42 C43 178.9(3) . .
O3 C38 C43 C42 -172.0(3) . .
C39 C38 C43 C42 2.2(5) . .
O3 C38 C43 C44 2.4(5) . .
C39 C38 C43 C44 176.6(3) . .
C41 C42 C43 C38 -1.3(5) . .
C41 C42 C43 C44 -175.9(3) . .
C45 N3 C44 C43 -171.3(3) . .
Mn2 N3 C44 C43 6.1(5) . .
C38 C43 C44 N3 10.7(6) . .
C42 C43 C44 N3 -174.9(3) . .
C44 N3 C45 C46 -131.6(3) . .
Mn2 N3 C45 C46 51.0(4) . .
N3 C45 C46 C47 -66.2(4) . .
N3 C45 C46 C56 56.7(4) . .
N3 C45 C46 C55 177.4(3) . .
C48 N4 C47 C46 123.7(3) . .
Mn2 N4 C47 C46 -54.4(4) . .
C45 C46 C47 N4 68.2(4) . .
C56 C46 C47 N4 -55.1(4) . .
C55 C46 C47 N4 -175.7(3) . .
C47 N4 C48 C49 174.0(3) . .
Mn2 N4 C48 C49 -7.9(5) . .
N4 C48 C49 C54 -16.1(6) . .
N4 C48 C49 C50 169.1(3) . .
C54 C49 C50 C51 1.0(5) . .
C48 C49 C50 C51 176.0(3) . .
C49 C50 C51 C52 -1.1(5) . .
C49 C50 C51 Br4 177.2(3) . .
C50 C51 C52 C53 0.0(6) . .
Br4 C51 C52 C53 -178.3(3) . .
C51 C52 C53 C54 1.1(6) . .
Mn2 O4 C54 C53 -147.8(3) . .
Mn2 O4 C54 C49 34.8(4) . .
C52 C53 C54 O4 -178.6(3) . .
C52 C53 C54 C49 -1.2(5) . .
C50 C49 C54 O4 177.5(3) . .
C48 C49 C54 O4 2.7(5) . .
C50 C49 C54 C53 0.1(5) . .
C48 C49 C54 C53 -174.7(3) . .
Mn3 O5 C57 C58 148.3(3) . .
Mn3 O5 C57 C62 -35.0(5) . .
O5 C57 C58 C59 173.7(3) . .
C62 C57 C58 C59 -3.1(5) . .
C57 C58 C59 C60 -1.2(6) . .
C58 C59 C60 C61 3.6(6) . .
C58 C59 C60 Br5 -176.1(3) . .
C59 C60 C61 C62 -1.5(6) . .
Br5 C60 C61 C62 178.1(3) . .
C60 C61 C62 C57 -2.9(5) . .
C60 C61 C62 C63 -177.6(3) . .
O5 C57 C62 C61 -171.6(3) . .
C58 C57 C62 C61 5.1(5) . .
O5 C57 C62 C63 2.8(6) . .
C58 C57 C62 C63 179.6(3) . .
C64 N5 C63 C62 -174.1(3) . .
Mn3 N5 C63 C62 4.7(5) . .
C61 C62 C63 N5 -173.2(4) . .
C57 C62 C63 N5 12.2(6) . .
C63 N5 C64 C65 -129.2(3) . .
Mn3 N5 C64 C65 52.0(4) . .
N5 C64 C65 C75 57.6(4) . .
N5 C64 C65 C66 -67.1(4) . .
N5 C64 C65 C74 178.2(3) . .
C67 N6 C66 C65 124.0(4) . .
Mn3 N6 C66 C65 -54.7(4) . .
C64 C65 C66 N6 68.1(4) . .
C75 C65 C66 N6 -57.3(4) . .
C74 C65 C66 N6 -177.3(3) . .
C66 N6 C67 C68 170.7(4) . .
Mn3 N6 C67 C68 -10.6(5) . .
N6 C67 C68 C69 170.9(4) . .
N6 C67 C68 C73 -15.5(6) . .
C73 C68 C69 C70 0.6(5) . .
C67 C68 C69 C70 174.4(3) . .
C68 C69 C70 C71 -0.9(6) . .
C68 C69 C70 Br6 178.0(3) . .
C69 C70 C71 C72 0.0(6) . .
Br6 C70 C71 C72 -178.9(3) . .
C70 C71 C72 C73 1.3(5) . .
Mn3 O6 C73 C72 -150.5(3) . .
Mn3 O6 C73 C68 31.1(5) . .
C71 C72 C73 O6 179.9(3) . .
C71 C72 C73 C68 -1.6(5) . .
C69 C68 C73 O6 179.1(3) . .
C67 C68 C73 O6 5.6(6) . .
C69 C68 C73 C72 0.6(5) . .
C67 C68 C73 C72 -172.9(3) . .
Mn4 O7 C76 C81 -35.3(5) . .
Mn4 O7 C76 C77 149.6(3) . .
O7 C76 C77 C78 173.4(3) . .
C81 C76 C77 C78 -1.9(5) . .
C76 C77 C78 C79 -1.4(6) . .
C77 C78 C79 C80 3.0(6) . .
C77 C78 C79 Br7 -176.1(3) . .
C78 C79 C80 C81 -1.1(6) . .
Br7 C79 C80 C81 177.9(3) . .
O7 C76 C81 C80 -171.5(3) . .
C77 C76 C81 C80 3.7(5) . .
O7 C76 C81 C82 2.9(6) . .
C77 C76 C81 C82 178.1(3) . .
C79 C80 C81 C76 -2.3(6) . .
C79 C80 C81 C82 -176.8(3) . .
C83 N7 C82 C81 -172.8(3) . .
Mn4 N7 C82 C81 5.9(5) . .
C76 C81 C82 N7 11.5(6) . .
C80 C81 C82 N7 -174.0(4) . .
C82 N7 C83 C84 -129.0(3) . .
Mn4 N7 C83 C84 52.4(4) . .
N7 C83 C84 C85 -66.9(4) . .
N7 C83 C84 C94 56.8(4) . .
N7 C83 C84 C93 177.4(3) . .
C86 N8 C85 C84 122.0(3) . .
Mn4 N8 C85 C84 -54.8(4) . .
C83 C84 C85 N8 68.4(4) . .
C94 C84 C85 N8 -56.1(4) . .
C93 C84 C85 N8 -176.6(3) . .
C85 N8 C86 C87 169.9(3) . .
Mn4 N8 C86 C87 -13.3(5) . .
N8 C86 C87 C88 174.4(4) . .
N8 C86 C87 C92 -11.5(6) . .
C92 C87 C88 C89 0.8(5) . .
C86 C87 C88 C89 174.9(3) . .
C87 C88 C89 C90 -1.2(6) . .
C87 C88 C89 Br8 178.0(3) . .
C88 C89 C90 C91 0.5(6) . .
Br8 C89 C90 C91 -178.7(3) . .
C89 C90 C91 C92 0.7(6) . .
Mn4 O8 C92 C91 -152.8(3) . .
Mn4 O8 C92 C87 30.2(5) . .
C90 C91 C92 O8 -178.3(3) . .
C90 C91 C92 C87 -1.1(5) . .
C88 C87 C92 O8 177.4(3) . .
C86 C87 C92 O8 3.6(5) . .
C88 C87 C92 C91 0.4(5) . .
C86 C87 C92 C91 -173.5(3) . .
Mn5 O9 C95 C100 -32.2(5) . .
Mn5 O9 C95 C96 151.7(3) . .
O9 C95 C96 C97 172.9(3) . .
C100 C95 C96 C97 -3.3(6) . .
C95 C96 C97 C98 1.4(6) . .
C96 C97 C98 C99 0.4(6) . .
C96 C97 C98 Br9 -178.3(3) . .
C97 C98 C99 C100 -0.2(6) . .
Br9 C98 C99 C100 178.5(3) . .
O9 C95 C100 C99 -172.6(3) . .
C96 C95 C100 C99 3.5(5) . .
O9 C95 C100 C101 1.2(6) . .
C96 C95 C100 C101 177.3(3) . .
C98 C99 C100 C95 -1.8(6) . .
C98 C99 C100 C101 -175.9(3) . .
C102 N9 C101 C100 -171.2(3) . .
Mn5 N9 C101 C100 7.2(5) . .
C95 C100 C101 N9 10.7(6) . .
C99 C100 C101 N9 -175.3(4) . .
C101 N9 C102 C103 -130.4(3) . .
Mn5 N9 C102 C103 51.2(4) . .
N9 C102 C103 C113 56.8(4) . .
N9 C102 C103 C104 -66.1(4) . .
N9 C102 C103 C112 177.9(3) . .
C105 N10 C104 C103 123.3(4) . .
Mn5 N10 C104 C103 -54.7(4) . .
C113 C103 C104 N10 -55.7(4) . .
C102 C103 C104 N10 68.0(4) . .
C112 C103 C104 N10 -176.1(3) . .
C104 N10 C105 C106 172.2(3) . .
Mn5 N10 C105 C106 -9.8(5) . .
N10 C105 C106 C107 171.7(4) . .
N10 C105 C106 C111 -14.0(6) . .
C111 C106 C107 C108 2.0(5) . .
C105 C106 C107 C108 176.4(3) . .
C106 C107 C108 C109 -2.5(6) . .
C106 C107 C108 Br10 177.2(3) . .
C107 C108 C109 C110 1.4(6) . .
Br10 C108 C109 C110 -178.2(3) . .
C108 C109 C110 C111 0.2(6) . .
Mn5 O10 C111 C110 -150.4(3) . .
Mn5 O10 C111 C106 31.9(5) . .
C109 C110 C111 O10 -178.5(3) . .
C109 C110 C111 C106 -0.6(5) . .
C107 C106 C111 O10 177.3(3) . .
C105 C106 C111 O10 3.2(6) . .
C107 C106 C111 C110 -0.4(5) . .
C105 C106 C111 C110 -174.6(3) . .
Mn6 O11 C114 C119 -32.1(5) . .
Mn6 O11 C114 C115 150.6(3) . .
O11 C114 C115 C116 173.5(3) . .
C119 C114 C115 C116 -3.9(5) . .
C114 C115 C116 C117 0.4(6) . .
C115 C116 C117 C118 2.1(6) . .
C115 C116 C117 Br11 -177.9(3) . .
C116 C117 C118 C119 -1.1(6) . .
Br11 C117 C118 C119 178.9(3) . .
O11 C114 C119 C118 -172.4(3) . .
C115 C114 C119 C118 4.9(5) . .
O11 C114 C119 C120 1.4(6) . .
C115 C114 C119 C120 178.7(3) . .
C117 C118 C119 C114 -2.4(5) . .
C117 C118 C119 C120 -176.5(3) . .
C121 N11 C120 C119 -172.7(3) . .
Mn6 N11 C120 C119 5.2(5) . .
C114 C119 C120 N11 11.9(6) . .
C118 C119 C120 N11 -174.1(3) . .
C120 N11 C121 C122 -131.3(3) . .
Mn6 N11 C121 C122 50.8(4) . .
N11 C121 C122 C123 -65.7(4) . .
N11 C121 C122 C131 177.9(3) . .
N11 C121 C122 C132 57.5(4) . .
C124 N12 C123 C122 123.7(3) . .
Mn6 N12 C123 C122 -54.9(4) . .
C131 C122 C123 N12 -176.3(3) . .
C132 C122 C123 N12 -55.5(4) . .
C121 C122 C123 N12 67.8(4) . .
C123 N12 C124 C125 172.8(3) . .
Mn6 N12 C124 C125 -8.7(5) . .
N12 C124 C125 C126 169.2(3) . .
N12 C124 C125 C130 -16.0(6) . .
C130 C125 C126 C127 1.4(5) . .
C124 C125 C126 C127 176.3(3) . .
C125 C126 C127 C128 -2.4(6) . .
C125 C126 C127 Br12 177.1(3) . .
C126 C127 C128 C129 0.9(6) . .
Br12 C127 C128 C129 -178.6(3) . .
C127 C128 C129 C130 1.7(6) . .
Mn6 O12 C130 C125 34.8(4) . .
Mn6 O12 C130 C129 -148.6(3) . .
C126 C125 C130 O12 177.7(3) . .
C124 C125 C130 O12 3.0(5) . .
C126 C125 C130 C129 1.0(5) . .
C124 C125 C130 C129 -173.7(3) . .
C128 C129 C130 O12 -179.3(3) . .
C128 C129 C130 C125 -2.5(5) . .
C137 N34 C133 C134 -176.0(3) . .
C135 N34 C133 C134 -54.6(4) . .
C139 N34 C133 C134 64.4(4) . .
C137 N34 C135 C136 54.7(4) . .
C133 N34 C135 C136 -62.8(4) . .
C139 N34 C135 C136 175.5(3) . .
C135 N34 C137 C138 57.6(4) . .
C133 N34 C137 C138 179.3(3) . .
C139 N34 C137 C138 -60.7(4) . .
C137 N34 C139 C140 -51.7(4) . .
C135 N34 C139 C140 -173.2(3) . .
C133 N34 C139 C140 64.5(4) . .
C147 N35 C141 C142 -53.5(4) . .
C145 N35 C141 C142 -174.4(3) . .
C143 N35 C141 C142 65.4(4) . .
C147 N35 C143 C144 -174.9(3) . .
C145 N35 C143 C144 -53.0(5) . .
C141 N35 C143 C144 63.6(5) . .
C147 N35 C145 C146 55.9(4) . .
C143 N35 C145 C146 -63.1(4) . .
C141 N35 C145 C146 176.5(3) . .
C145 N35 C147 C148 57.4(4) . .
C143 N35 C147 C148 178.9(3) . .
C141 N35 C147 C148 -59.6(4) . .
C155 N36 C149 C150 -53.8(4) . .
C153 N36 C149 C150 -174.9(3) . .
C151 N36 C149 C150 63.7(5) . .
C155 N36 C151 C152 -174.6(4) . .
C153 N36 C151 C152 -53.1(5) . .
C149 N36 C151 C152 65.3(5) . .
C155 N36 C153 C154 58.2(5) . .
C151 N36 C153 C154 -60.1(5) . .
C149 N36 C153 C154 178.5(3) . .
C153 N36 C155 C156 55.2(5) . .
C151 N36 C155 C156 176.7(3) . .
C149 N36 C155 C156 -62.7(4) . .
